data_7159526
loop_
_publ_author_name
'Pike, Sarah J.'
'Telford, Richard'
'Male, Louise'

_publ_section_title
;
 Reversible conformational switching of a photo-responsive
 <i>ortho</i>-azobenzene/2,6-pyridyldicarboxamide heterofoldamer.
;
_journal_issue 38
_journal_name_full 'Organic &amp; biomolecular chemistry'
_journal_page_first 7717
_journal_page_last 7723
_journal_paper_doi 10.1039/d3ob01137b
_journal_volume 21
_journal_year 2023
_chemical_absolute_configuration ad
_chemical_formula_moiety 'C59 H49 N9 O6, 1.5(C H Cl3)'
_chemical_formula_sum 'C60.5 H50.5 Cl4.5 N9 O6'
_chemical_formula_weight 1159.12
_space_group_crystal_system triclinic
_space_group_IT_number 1
_space_group_name_Hall 'P 1'
_space_group_name_H-M_alt 'P 1'
_atom_sites_solution_hydrogens mixed
_atom_sites_solution_primary dual
_audit_creation_date 2021-11-09
_audit_creation_method
;
Olex2 1.5
(compiled 2021.10.07 svn.r9718050b for OlexSys, GUI svn.r6410)
;
_audit_update_record
;
2021-12-21 deposited with the CCDC.	2023-07-27 downloaded from the CCDC.
;
_cell_angle_alpha 68.486(3)
_cell_angle_beta 74.716(3)
_cell_angle_gamma 88.134(2)
_cell_formula_units_Z 2
_cell_length_a 10.3827(3)
_cell_length_b 15.5971(4)
_cell_length_c 19.3486(6)
_cell_measurement_reflns_used 19288
_cell_measurement_temperature 100.00(10)
_cell_measurement_theta_max 70.2560
_cell_measurement_theta_min 7.4470
_cell_volume 2804.72(16)
_computing_cell_refinement 'CrysAlisPro 1.171.41.118a (Rigaku OD, 2021)'
_computing_data_collection 'CrysAlisPro 1.171.41.118a (Rigaku OD, 2021)'
_computing_data_reduction 'CrysAlisPro 1.171.41.118a (Rigaku OD, 2021)'
_computing_molecular_graphics 'Olex2 1.5 (Dolomanov et al., 2009)'
_computing_publication_material 'Olex2 1.5 (Dolomanov et al., 2009)'
_computing_structure_refinement 'SHELXL 2018/3 (Sheldrick, 2015)'
_computing_structure_solution 'SHELXT  (Sheldrick, 2015)'
_diffrn_ambient_environment N~2~
_diffrn_ambient_temperature 100.00(10)
_diffrn_detector 'Hybrid Pixel Array Detector'
_diffrn_detector_area_resol_mean 10.0000
_diffrn_measured_fraction_theta_full 0.986
_diffrn_measured_fraction_theta_max 0.982
_diffrn_measurement_details
;
List of Runs (angles in degrees, time in seconds):

  # Type    Start    End  Width  t~exp~   \w     \q     \k     \f   Frames
#--------------------------------------------------------------------------
  1  \w    -89.00  89.00   0.25    0.40    --    0.00   0.00-180.00  712
  2  \w    -84.00  70.00   0.25    0.40    --    0.00  59.00 -30.00  616
  3  \w    -49.00 -22.00   0.25    1.60    --  -90.00  56.00  83.85  108
  4  \w    -68.00 -25.00   0.25    1.60    --  -90.00  55.00 -26.34  172
  5  \w   -164.00 -73.00   0.25    1.60    --  -90.00  49.00-150.00  364
  6  \w    -26.00  -1.00   0.25    1.60    --  -90.00  49.00-150.00  100
  7  \w    -98.00 -72.00   0.25    1.60    --  -90.00  30.00-180.00  104
  8  \w   -178.00-112.00   0.25    1.60    --  -90.00  59.00-124.94  264
  9  \w   -139.00 -83.00   0.25    1.60    --  -90.00  39.00  60.00  224
 10  \w   -166.00-132.00   0.25    1.60    --  -90.00  59.00  29.20  136
 11  \w   -103.00 -77.00   0.25    1.60    --  -90.00  59.00  29.20  104
 12  \w   -175.00-128.00   0.25    1.60    --  -90.00  59.00 -79.52  188
 13  \w    -77.00 -49.00   0.25    1.60    --  -90.00  59.00 -79.52  112
 14  \w   -178.00-151.00   0.25    1.60    --  -90.00  59.00 148.87  108
 15  \w   -142.00  -1.00   0.25    1.60    --  -90.00  59.00 148.87  564
 16  \w   -156.00-125.00   0.25    1.60    --  -90.00  30.00-180.00  124
 17  \w    -83.00 -51.00   0.25    1.60    --  -90.00  59.00-124.94  128
 18  \w   -163.00  -1.00   0.25    1.60    --  -90.00  10.00  60.00  648
 19  \w   -157.00 -97.00   0.25    1.60    --  -90.00  55.00 -26.34  240
 20  \w   -140.00 -54.00   0.25    1.60    --  -90.00  56.00  83.85  344
 21  \w   -178.00 -16.00   0.25    1.60    --  -90.00  59.00 109.17  648
 22  \w   -178.00-110.00   0.25    1.60    --  -90.00  30.00 -60.00  272
 23  \w    -66.00  -1.00   0.25    1.60    --  -90.00  30.00 -60.00  260
 24  \w   -178.00 -90.00   0.25    1.60    --  -90.00  59.00  -9.83  352
 25  \w   -178.00 -90.00   0.25    1.60    --  -90.00  54.00 -78.38  352
 26  \w   -176.00-151.00   0.25    1.60    --  -90.00  59.00-160.27  100
 27  \w   -165.00-140.00   0.25    1.60    --  -90.00  59.00 120.80  100
 28  \w   -179.00-147.00   0.25    1.60    --  -90.00  56.00  83.85  128
 29  \w   -178.00-153.00   0.25    1.60    --  -90.00  59.00-124.94  100
 30  \w    -89.00  89.00   0.25    0.40    --    0.00  49.00 -90.00  712
 31  \w    -89.00  89.00   0.25    0.40    --    0.00  59.00 150.00  712
 32  \w    -89.00  89.00   0.25    0.40    --    0.00  20.00 -60.00  712
 33  \w    -89.00  89.00   0.25    0.40    --    0.00  59.00  30.00  712
 34  \w   -179.00  -1.00   0.25    1.60    --  -90.00  58.00   5.91  712
 35  \w   -179.00 -51.00   0.25    1.60    --  -90.00  59.00 -88.77  512
 36  \w   -179.00  -1.00   0.25    1.60    --  -90.00   0.00-120.00  712
;
_diffrn_measurement_device 'four-circle diffractometer'
_diffrn_measurement_device_type 'XtaLAB AFC11 (RCD3): quarter-chi single'
_diffrn_measurement_method '\w scans'
_diffrn_orient_matrix_type 'CrysAlisPro convention (1999,Acta A55,543-557)'
_diffrn_orient_matrix_UB_11 -0.0295073000
_diffrn_orient_matrix_UB_12 -0.0122829000
_diffrn_orient_matrix_UB_13 0.0855322000
_diffrn_orient_matrix_UB_21 0.0451800000
_diffrn_orient_matrix_UB_22 0.1023787000
_diffrn_orient_matrix_UB_23 -0.0242376000
_diffrn_orient_matrix_UB_31 -0.1444626000
_diffrn_orient_matrix_UB_32 0.0264103000
_diffrn_orient_matrix_UB_33 0.0006348000
_diffrn_radiation_monochromator mirror
_diffrn_radiation_probe x-ray
_diffrn_radiation_type 'Cu K\a'
_diffrn_radiation_wavelength 1.54178
_diffrn_reflns_av_unetI/netI 0.0186
_diffrn_reflns_Laue_measured_fraction_full 0.986
_diffrn_reflns_Laue_measured_fraction_max 0.982
_diffrn_reflns_limit_h_max 11
_diffrn_reflns_limit_h_min -12
_diffrn_reflns_limit_k_max 18
_diffrn_reflns_limit_k_min -18
_diffrn_reflns_limit_l_max 23
_diffrn_reflns_limit_l_min -23
_diffrn_reflns_number 30674
_diffrn_reflns_point_group_measured_fraction_full 0.804
_diffrn_reflns_point_group_measured_fraction_max 0.799
_diffrn_reflns_theta_full 67.679
_diffrn_reflns_theta_max 68.453
_diffrn_reflns_theta_min 2.550
_diffrn_source 'Rotating-anode X-ray tube'
_diffrn_source_type 'Rigaku (Cu) X-ray Source'
_exptl_absorpt_coefficient_mu 2.634
_exptl_absorpt_correction_T_max 1.00000
_exptl_absorpt_correction_T_min 0.91463
_exptl_absorpt_correction_type multi-scan
_exptl_absorpt_process_details
;
CrysAlisPro 1.171.41.118a (Rigaku Oxford Diffraction, 2021)
Empirical absorption correction using spherical harmonics,
implemented in SCALE3 ABSPACK scaling algorithm.
;
_exptl_crystal_colour orange
_exptl_crystal_colour_primary orange
_exptl_crystal_density_diffrn 1.373
_exptl_crystal_description plate
_exptl_crystal_F_000 1202
_exptl_crystal_size_max 0.34
_exptl_crystal_size_mid 0.07
_exptl_crystal_size_min 0.025
_refine_diff_density_max 0.566
_refine_diff_density_min -0.451
_refine_diff_density_rms 0.063
_refine_ls_abs_structure_details
;
 Classical Flack method preferred over Parsons because s.u. lower.
;
_refine_ls_abs_structure_Flack 0.019(11)
_refine_ls_extinction_method none
_refine_ls_goodness_of_fit_ref 1.016
_refine_ls_hydrogen_treatment mixed
_refine_ls_matrix_type full
_refine_ls_number_parameters 1548
_refine_ls_number_reflns 30674
_refine_ls_number_restraints 202
_refine_ls_restrained_S_all 1.027
_refine_ls_R_factor_all 0.0661
_refine_ls_R_factor_gt 0.0627
_refine_ls_shift/su_max 0.001
_refine_ls_shift/su_mean 0.000
_refine_ls_structure_factor_coef Fsqd
_refine_ls_weighting_details 'w=1/[\s^2^(Fo^2^)+(0.1184P)^2^+1.3753P] where P=(Fo^2^+2Fc^2^)/3'
_refine_ls_weighting_scheme calc
_refine_ls_wR_factor_gt 0.1733
_refine_ls_wR_factor_ref 0.1767
_reflns_Friedel_coverage 0.626
_reflns_Friedel_fraction_full 0.621
_reflns_Friedel_fraction_max 0.615
_reflns_number_gt 28684
_reflns_number_total 30674
_reflns_threshold_expression 'I > 2\s(I)'
_twin_special_details
;
Component 2 rotated by -178.9512\% 
around [0.89 0.00 0.45] (reciprocal) or [1.00 -0.03 0.01] (direct)
;
_cod_data_source_file d3ob01137b2.cif
_cod_data_source_block 1
_cod_depositor_comments 'Adding full bibliography for 7159526--7159527.cif.'
_cod_original_cell_volume 2804.72(15)
_cod_original_formula_sum 'C60.50 H50.50 Cl4.50 N9 O6'
_cod_database_code 7159526
_shelx_shelxl_version_number 2018/3
_chemical_oxdiff_formula 'C59 H49 N9 O6'
_chemical_oxdiff_usercomment 'SP417c '
_shelx_space_group_comment
;
The symmetry employed for this shelxl refinement is uniquely defined
by the following loop, which should always be used as a source of
symmetry information in preference to the above space-group names.
They are only intended as comments.
;
_shelx_estimated_absorpt_t_max 0.937
_shelx_estimated_absorpt_t_min 0.468
_olex2_refinement_description
;
1. Twinned data refinement
 Scales: 0.4476(11)
 0.5524(11)
2. Fixed Uiso
 At 1.2 times of:
  All C(H) groups, All N(H) groups
 At 1.5 times of:
  All C(H,H,H) groups
3. Restrained distances
 C401-Cl42 = C401-Cl43 = C401-Cl41
 1.78 with sigma of 0.02
 C41B-Cl2B = C41B-Cl3B = C41B-Cl1B
 1.78 with sigma of 0.02
 C31A-Cl1A = C31A-Cl3A = C31A-Cl2A
 1.78 with sigma of 0.02
 C301-Cl31 = C301-Cl33 = C301-Cl32
 1.78 with sigma of 0.02
 N2-H2A = N5-H5 = N6-H6 = N9-H9A = N102-H10A = N106-H106 = N109-H10B
 0.88 with sigma of 0.02
 Cl2B-Cl3B \\sim Cl3B-Cl1B \\sim Cl1B-Cl2B
 with sigma of 0.04
 C401-Cl42 \\sim C401-Cl43 \\sim C401-Cl41
 with sigma of 0.02
 Cl42-Cl43 \\sim Cl43-Cl41 \\sim Cl41-Cl42
 with sigma of 0.04
 C41B-Cl2B \\sim C41B-Cl3B \\sim C41B-Cl1B
 with sigma of 0.02
 Cl1A-Cl3A \\sim Cl3A-Cl2A \\sim Cl2A-Cl1A
 with sigma of 0.04
 C301-Cl31 \\sim C301-Cl33 \\sim C301-Cl32
 with sigma of 0.02
 C31A-Cl1A \\sim C31A-Cl3A \\sim C31A-Cl2A
 with sigma of 0.02
 Cl31-Cl33 \\sim Cl33-Cl32 \\sim Cl32-Cl31
 with sigma of 0.04
4. Rigid bond restraints
 C301, Cl31, Cl32, Cl33, C31A, Cl1A, Cl2A, Cl3A
 with sigma for 1-2 distances of 0.005 and sigma for 1-3 distances of 0.005
 C401, Cl41, Cl42, Cl43, C41B, Cl1B, Cl2B, Cl3B
 with sigma for 1-2 distances of 0.005 and sigma for 1-3 distances of 0.005
5. Uiso/Uaniso restraints and constraints
C301 \\sim C31A \\sim Cl31 \\sim Cl32 \\sim Cl33 \\sim C31A \\sim Cl1A \\sim
Cl2A \\sim Cl3A: within 1.7A with sigma of 0.01 and sigma for terminal atoms of
0.01 within 1.7A
C401 \\sim C41B \\sim Cl41 \\sim Cl42 \\sim Cl43 \\sim C41B \\sim Cl1B \\sim
Cl2B \\sim Cl3B: within 1.7A with sigma of 0.01 and sigma for terminal atoms of
0.01 within 1.7A
6. Rigid body (RIGU) restrains
 C401, Cl41, Cl42, Cl43
 with sigma for 1-2 distances of 0.004 and sigma for 1-3 distances of 0.004
 C41B, Cl1B, Cl2B, Cl3B
 with sigma for 1-2 distances of 0.004 and sigma for 1-3 distances of 0.004
 C31A, Cl1A, Cl2A, Cl3A
 with sigma for 1-2 distances of 0.004 and sigma for 1-3 distances of 0.004
 C301, Cl31, Cl32, Cl33
 with sigma for 1-2 distances of 0.004 and sigma for 1-3 distances of 0.004
7. Others
 Sof(C31A)=Sof(H31A)=Sof(Cl1A)=Sof(Cl2A)=Sof(Cl3A)=1-FVAR(1)
 Sof(C301)=Sof(H301)=Sof(Cl31)=Sof(Cl32)=Sof(Cl33)=FVAR(1)
 Sof(C41B)=Sof(H41B)=Sof(Cl1B)=Sof(Cl2B)=Sof(Cl3B)=1-FVAR(2)
 Sof(C401)=Sof(H401)=Sof(Cl41)=Sof(Cl42)=Sof(Cl43)=FVAR(2)
8.a Ternary CH refined with riding coordinates:
 C20(H20), C47(H47), C120(H120), C147(H147), C201(H201), C301(H301),
 C31A(H31A), C401(H401), C41B(H41B)
8.b Aromatic/amide H refined with riding coordinates:
 C2(H2), C3(H3), C4(H4), C9(H9), C10(H10), C11(H11), C12(H12), C15(H15),
 C16(H16), C17(H17), C18(H18), C23(H23), C25(H25), C26(H26), C28(H28), C30(H30),
  C31(H31), C36(H36), C37(H37), C38(H38), C39(H39), C42(H42), C43(H43),
 C44(H44), C45(H45), C50(H50), C52(H52), C53(H53), C55(H55), C57(H57), C58(H58),
  C102(H102), C103(H103), C104(H104), C109(H109), C110(H110), C111(H111),
 C112(H112), C115(H115), C116(H116), C117(H117), C118(H118), C123(H123),
 C125(H125), C126(H126), C128(H128), C130(H130), C131(H131), C136(H136),
 C137(H137), C138(H138), C139(H139), C142(H142), C143(H143), C144(H144),
 C145(H145), C150(H150), C152(H152), C153(H153), C155(H155), C157(H157),
 C158(H158)
8.c Idealised Me refined as rotating group:
 C21(H21A,H21B,H21C), C32(H32A,H32B,H32C), C48(H48A,H48B,H48C), C59(H59A,H59B,
 H59C), C121(H12A,H12B,H12C), C132(H13A,H13B,H13C), C148(H14A,H14B,H14C),
 C159(H15A,H15B,H15C)
;
_olex2_submission_special_instructions 'No special instructions were received'
_oxdiff_exptl_absorpt_empirical_details
;
Empirical correction (ABSPACK) includes:
- Absorption correction using spherical harmonics
- Frame scaling
- Detector area scaling
;
_oxdiff_exptl_absorpt_empirical_full_max 1.521
_oxdiff_exptl_absorpt_empirical_full_min 0.676
_oxdiff_twin_integration_method simultaneous
_oxdiff_twin_items 2

loop_
_space_group_symop_operation_xyz
'x, y, z'

loop_
_atom_site_label
_atom_site_type_symbol
_atom_site_fract_x
_atom_site_fract_y
_atom_site_fract_z
_atom_site_U_iso_or_equiv
_atom_site_adp_type
_atom_site_occupancy
_atom_site_site_symmetry_order
_atom_site_calc_flag
_atom_site_refinement_flags_posn
_atom_site_refinement_flags_adp
_atom_site_refinement_flags_occupancy
_atom_site_disorder_assembly
_atom_site_disorder_group
C1 C 0.6932(6) 1.0216(4) -0.1633(3) 0.0269(12) Uani 1 1 d . . . . .
C2 C 0.7159(7) 1.0626(4) -0.2436(4) 0.0305(13) Uani 1 1 d . . . . .
H2 H 0.721651 1.026323 -0.273055 0.037 Uiso 1 1 calc R U . . .
C3 C 0.7295(7) 1.1578(4) -0.2781(4) 0.0334(14) Uani 1 1 d . . . . .
H3 H 0.744338 1.187056 -0.331185 0.040 Uiso 1 1 calc R U . . .
C4 C 0.7205(7) 1.2085(4) -0.2318(4) 0.0317(13) Uani 1 1 d . . . . .
H4 H 0.726055 1.272735 -0.253011 0.038 Uiso 1 1 calc R U . . .
C5 C 0.7031(6) 1.1620(4) -0.1527(3) 0.0250(12) Uani 1 1 d . . . . .
C6 C 0.6709(6) 0.9177(4) -0.1274(4) 0.0290(13) Uani 1 1 d . . . . .
C7 C 0.5633(7) 0.7932(4) -0.0024(4) 0.0304(13) Uani 1 1 d . . . . .
C8 C 0.4804(7) 0.7775(4) 0.0727(3) 0.0283(13) Uani 1 1 d . . . . .
C9 C 0.4305(8) 0.6876(4) 0.1237(4) 0.0405(16) Uani 1 1 d . . . . .
H9 H 0.374646 0.677389 0.172619 0.049 Uiso 1 1 calc R U . . .
C10 C 0.4650(10) 0.6154(5) 0.1004(4) 0.053(2) Uani 1 1 d . . . . .
H10 H 0.433549 0.555466 0.133955 0.063 Uiso 1 1 calc R U . . .
C11 C 0.5468(10) 0.6309(5) 0.0270(5) 0.052(2) Uani 1 1 d . . . . .
H11 H 0.569574 0.580718 0.012257 0.062 Uiso 1 1 calc R U . . .
C12 C 0.5952(8) 0.7184(4) -0.0247(4) 0.0381(16) Uani 1 1 d . . . . .
H12 H 0.648689 0.727353 -0.073922 0.046 Uiso 1 1 calc R U . . .
C13 C 0.3697(6) 0.9238(4) 0.1775(4) 0.0272(12) Uani 1 1 d . . . . .
C14 C 0.3178(6) 0.9104(4) 0.2556(4) 0.0283(13) Uani 1 1 d . . . . .
C15 C 0.2916(8) 0.9894(4) 0.2746(4) 0.0359(15) Uani 1 1 d . . . . .
H15 H 0.258402 0.982989 0.325935 0.043 Uiso 1 1 calc R U . . .
C16 C 0.3153(8) 1.0762(4) 0.2172(4) 0.0404(16) Uani 1 1 d . . . . .
H16 H 0.295320 1.127529 0.230560 0.049 Uiso 1 1 calc R U . . .
C17 C 0.3677(7) 1.0890(4) 0.1403(4) 0.0355(15) Uani 1 1 d . . . . .
H17 H 0.384458 1.148241 0.102551 0.043 Uiso 1 1 calc R U . . .
C18 C 0.3949(7) 1.0129(4) 0.1203(4) 0.0306(13) Uani 1 1 d . . . . .
H18 H 0.429988 1.020618 0.068778 0.037 Uiso 1 1 calc R U . . .
C19 C 0.2433(6) 0.7931(4) 0.3889(4) 0.0275(12) Uani 1 1 d . . . . .
C20 C 0.2218(6) 0.6892(4) 0.4367(3) 0.0271(12) Uani 1 1 d . . . . .
H20 H 0.285730 0.675057 0.467998 0.033 Uiso 1 1 calc R U . . .
C21 C 0.0811(7) 0.6692(4) 0.4936(4) 0.0376(15) Uani 1 1 d . . . . .
H21A H 0.073270 0.704965 0.525514 0.056 Uiso 1 1 calc R U . . .
H21B H 0.067550 0.604645 0.525525 0.056 Uiso 1 1 calc R U . . .
H21C H 0.014929 0.685482 0.465349 0.056 Uiso 1 1 calc R U . . .
C22 C 0.2466(6) 0.6260(4) 0.3919(3) 0.0293(13) Uani 1 1 d . . . . .
C23 C 0.3505(7) 0.5694(4) 0.3945(4) 0.0382(15) Uani 1 1 d . . . . .
H23 H 0.408511 0.571445 0.423330 0.046 Uiso 1 1 calc R U . . .
C24 C 0.3720(8) 0.5081(4) 0.3549(4) 0.0431(18) Uani 1 1 d . . . . .
C25 C 0.4833(9) 0.4513(6) 0.3553(6) 0.063(3) Uani 1 1 d . . . . .
H25 H 0.542979 0.453460 0.383149 0.075 Uiso 1 1 calc R U . . .
C26 C 0.5016(12) 0.3949(6) 0.3155(7) 0.075(3) Uani 1 1 d . . . . .
H26 H 0.573929 0.358184 0.316889 0.090 Uiso 1 1 calc R U . . .
C27 C 0.4150(11) 0.3895(5) 0.2716(6) 0.066(3) Uani 1 1 d . . . . .
C28 C 0.3067(9) 0.4410(5) 0.2716(5) 0.051(2) Uani 1 1 d . . . . .
H28 H 0.246289 0.435892 0.245144 0.061 Uiso 1 1 calc R U . . .
C29 C 0.2852(8) 0.5028(4) 0.3120(4) 0.0413(17) Uani 1 1 d . . . . .
C30 C 0.1774(8) 0.5606(4) 0.3097(4) 0.0402(16) Uani 1 1 d . . . . .
H30 H 0.118510 0.558770 0.281357 0.048 Uiso 1 1 calc R U . . .
C31 C 0.1594(7) 0.6194(4) 0.3493(4) 0.0341(14) Uani 1 1 d . . . . .
H31 H 0.086931 0.656126 0.347715 0.041 Uiso 1 1 calc R U . . .
C32 C 0.3710(15) 0.3293(6) 0.1821(8) 0.098(5) Uani 1 1 d . . . . .
H32A H 0.369994 0.390531 0.145489 0.147 Uiso 1 1 calc R U . . .
H32B H 0.281006 0.305832 0.211858 0.147 Uiso 1 1 calc R U . . .
H32C H 0.409814 0.289766 0.155270 0.147 Uiso 1 1 calc R U . . .
C33 C 0.7023(6) 1.2199(4) -0.1050(3) 0.0262(12) Uani 1 1 d . . . . .
C34 C 0.7124(6) 1.2027(4) 0.0261(4) 0.0286(13) Uani 1 1 d . . . . .
C35 C 0.7187(6) 1.1356(4) 0.0985(4) 0.0284(13) Uani 1 1 d . . . . .
C36 C 0.7273(7) 1.1639(4) 0.1578(4) 0.0331(14) Uani 1 1 d . . . . .
H36 H 0.732987 1.120259 0.204746 0.040 Uiso 1 1 calc R U . . .
C37 C 0.7274(8) 1.2559(4) 0.1470(4) 0.0396(16) Uani 1 1 d . . . . .
H37 H 0.733357 1.274639 0.186554 0.047 Uiso 1 1 calc R U . . .
C38 C 0.7187(9) 1.3209(5) 0.0770(5) 0.0455(18) Uani 1 1 d . . . . .
H38 H 0.717520 1.383029 0.070500 0.055 Uiso 1 1 calc R U . . .
C39 C 0.7118(8) 1.2957(4) 0.0168(4) 0.0381(15) Uani 1 1 d . . . . .
H39 H 0.706762 1.340496 -0.029843 0.046 Uiso 1 1 calc R U . . .
C40 C 0.7069(6) 0.8915(4) 0.1724(4) 0.0272(12) Uani 1 1 d . . . . .
C41 C 0.6564(6) 0.8234(4) 0.2463(4) 0.0285(13) Uani 1 1 d . . . . .
C42 C 0.6530(7) 0.7302(4) 0.2532(4) 0.0366(15) Uani 1 1 d . . . . .
H42 H 0.616171 0.683883 0.300985 0.044 Uiso 1 1 calc R U . . .
C43 C 0.7034(8) 0.7077(4) 0.1899(4) 0.0377(16) Uani 1 1 d . . . . .
H43 H 0.700245 0.645878 0.195434 0.045 Uiso 1 1 calc R U . . .
C44 C 0.7600(7) 0.7755(4) 0.1162(4) 0.0366(15) Uani 1 1 d . . . . .
H44 H 0.796918 0.758747 0.074087 0.044 Uiso 1 1 calc R U . . .
C45 C 0.7597(7) 0.8665(4) 0.1081(4) 0.0336(14) Uani 1 1 d . . . . .
H45 H 0.794515 0.912150 0.059691 0.040 Uiso 1 1 calc R U . . .
C46 C 0.5657(6) 0.8028(4) 0.3849(4) 0.0306(13) Uani 1 1 d . . . . .
C47 C 0.5327(7) 0.8609(4) 0.4351(4) 0.0338(14) Uani 1 1 d . . . . .
H47 H 0.465485 0.902964 0.417989 0.041 Uiso 1 1 calc R U . . .
C48 C 0.4728(8) 0.7999(5) 0.5193(4) 0.0429(16) Uani 1 1 d . . . . .
H48A H 0.392020 0.767183 0.524323 0.064 Uiso 1 1 calc R U . . .
H48B H 0.452704 0.837691 0.549843 0.064 Uiso 1 1 calc R U . . .
H48C H 0.535689 0.756472 0.536902 0.064 Uiso 1 1 calc R U . . .
C49 C 0.6574(7) 0.9191(4) 0.4228(4) 0.0294(13) Uani 1 1 d . . . . .
C50 C 0.6659(7) 1.0126(4) 0.3893(4) 0.0316(13) Uani 1 1 d . . . . .
H50 H 0.593866 1.041884 0.372952 0.038 Uiso 1 1 calc R U . . .
C51 C 0.7820(7) 1.0673(4) 0.3785(3) 0.0308(14) Uani 1 1 d . . . . .
C52 C 0.7911(8) 1.1643(4) 0.3444(4) 0.0405(17) Uani 1 1 d . . . . .
H52 H 0.720045 1.194441 0.327470 0.049 Uiso 1 1 calc R U . . .
C53 C 0.9034(9) 1.2146(4) 0.3360(4) 0.0431(17) Uani 1 1 d . . . . .
H53 H 0.908440 1.278751 0.313593 0.052 Uiso 1 1 calc R U . . .
C54 C 1.0117(8) 1.1690(5) 0.3613(4) 0.0433(18) Uani 1 1 d . . . . .
C55 C 1.0074(8) 1.0744(5) 0.3945(4) 0.0364(15) Uani 1 1 d . . . . .
H55 H 1.079138 1.045155 0.411257 0.044 Uiso 1 1 calc R U . . .
C56 C 0.8913(7) 1.0222(4) 0.4028(3) 0.0291(13) Uani 1 1 d . . . . .
C57 C 0.8817(7) 0.9238(4) 0.4378(3) 0.0293(13) Uani 1 1 d . . . . .
H57 H 0.952974 0.893181 0.454061 0.035 Uiso 1 1 calc R U . . .
C58 C 0.7667(7) 0.8745(4) 0.4475(4) 0.0320(14) Uani 1 1 d . . . . .
H58 H 0.760804 0.810375 0.470748 0.038 Uiso 1 1 calc R U . . .
C59 C 1.2185(9) 1.1853(6) 0.3867(4) 0.054(2) Uani 1 1 d . . . . .
H59A H 1.284440 1.232359 0.378456 0.081 Uiso 1 1 calc R U . . .
H59B H 1.260270 1.141515 0.365274 0.081 Uiso 1 1 calc R U . . .
H59C H 1.178854 1.154301 0.441120 0.081 Uiso 1 1 calc R U . . .
N1 N 0.6873(5) 1.0699(3) -0.1179(3) 0.0255(10) Uani 1 1 d . . . . .
N2 N 0.6098(5) 0.8848(3) -0.0493(3) 0.0282(11) Uani 1 1 d D . . . .
H2A H 0.583(7) 0.930(4) -0.031(4) 0.034 Uiso 1 1 d D U . . .
N3 N 0.4542(5) 0.8571(3) 0.0917(3) 0.0276(11) Uani 1 1 d . . . . .
N4 N 0.3938(5) 0.8423(3) 0.1607(3) 0.0272(10) Uani 1 1 d . . . . .
N5 N 0.2917(6) 0.8203(3) 0.3104(3) 0.0287(11) Uani 1 1 d D . . . .
H5 H 0.318(8) 0.781(4) 0.287(4) 0.034 Uiso 1 1 d D U . . .
N6 N 0.7036(5) 1.1695(3) -0.0306(3) 0.0280(11) Uani 1 1 d D . . . .
H6 H 0.699(8) 1.110(2) -0.016(4) 0.034 Uiso 1 1 d D U . . .
N7 N 0.7213(5) 1.0438(3) 0.1018(3) 0.0270(11) Uani 1 1 d . . . . .
N8 N 0.7036(5) 0.9834(3) 0.1693(3) 0.0296(11) Uani 1 1 d . . . . .
N9 N 0.6122(6) 0.8534(3) 0.3072(3) 0.0307(11) Uani 1 1 d D . . . .
H9A H 0.620(8) 0.911(3) 0.301(5) 0.037 Uiso 1 1 d D U . . .
O1 O 0.7032(5) 0.8709(3) -0.1666(3) 0.0382(11) Uani 1 1 d . . . . .
O2 O 0.2183(5) 0.8474(3) 0.4222(3) 0.0384(11) Uani 1 1 d . . . . .
O3 O 0.4486(9) 0.3319(4) 0.2325(5) 0.087(3) Uani 1 1 d . . . . .
O4 O 0.7045(5) 1.3036(3) -0.1335(3) 0.0328(10) Uani 1 1 d . . . . .
O5 O 0.5515(5) 0.7190(3) 0.4115(3) 0.0401(12) Uani 1 1 d . . . . .
O6 O 1.1174(6) 1.2265(4) 0.3503(3) 0.0533(15) Uani 1 1 d . . . . .
C101 C 0.0542(6) -0.1598(4) 1.1525(3) 0.0253(12) Uani 1 1 d . . . . .
C102 C -0.0047(7) -0.2072(4) 1.2316(4) 0.0293(13) Uani 1 1 d . . . . .
H102 H -0.017858 -0.271266 1.252244 0.035 Uiso 1 1 calc R U . . .
C103 C -0.0424(7) -0.1567(4) 1.2781(4) 0.0327(14) Uani 1 1 d . . . . .
H103 H -0.080848 -0.186093 1.330844 0.039 Uiso 1 1 calc R U . . .
C104 C -0.0223(7) -0.0622(4) 1.2450(4) 0.0325(14) Uani 1 1 d . . . . .
H104 H -0.044977 -0.026591 1.275347 0.039 Uiso 1 1 calc R U . . .
C105 C 0.0328(6) -0.0200(4) 1.1652(3) 0.0254(12) Uani 1 1 d . . . . .
C106 C 0.1025(6) -0.2181(4) 1.1040(4) 0.0264(12) Uani 1 1 d . . . . .
C107 C 0.2370(7) -0.2004(4) 0.9730(4) 0.0289(13) Uani 1 1 d . . . . .
C108 C 0.3161(6) -0.1341(4) 0.9020(4) 0.0273(12) Uani 1 1 d . . . . .
C109 C 0.3824(7) -0.1607(4) 0.8422(4) 0.0347(14) Uani 1 1 d . . . . .
H109 H 0.436604 -0.117401 0.797306 0.042 Uiso 1 1 calc R U . . .
C110 C 0.3686(8) -0.2523(4) 0.8487(4) 0.0391(16) Uani 1 1 d . . . . .
H110 H 0.411524 -0.270280 0.808015 0.047 Uiso 1 1 calc R U . . .
C111 C 0.2894(8) -0.3158(5) 0.9170(5) 0.0441(18) Uani 1 1 d . . . . .
H111 H 0.278569 -0.376722 0.921371 0.053 Uiso 1 1 calc R U . . .
C112 C 0.2262(8) -0.2912(4) 0.9787(4) 0.0375(16) Uani 1 1 d . . . . .
H112 H 0.176198 -0.335799 1.024373 0.045 Uiso 1 1 calc R U . . .
C113 C 0.3735(6) 0.1094(4) 0.8316(4) 0.0309(14) Uani 1 1 d . . . . .
C114 C 0.3888(6) 0.1772(4) 0.7576(4) 0.0274(12) Uani 1 1 d . . . . .
C115 C 0.3932(7) 0.2708(4) 0.7479(4) 0.0352(15) Uani 1 1 d . . . . .
H115 H 0.402108 0.316638 0.699520 0.042 Uiso 1 1 calc R U . . .
C116 C 0.3841(8) 0.2939(4) 0.8115(5) 0.0409(17) Uani 1 1 d . . . . .
H116 H 0.386276 0.355828 0.805526 0.049 Uiso 1 1 calc R U . . .
C117 C 0.3719(7) 0.2266(4) 0.8839(4) 0.0372(15) Uani 1 1 d . . . . .
H117 H 0.368522 0.243882 0.925459 0.045 Uiso 1 1 calc R U . . .
C118 C 0.3646(7) 0.1344(4) 0.8950(4) 0.0322(14) Uani 1 1 d . . . . .
H118 H 0.353968 0.089369 0.943961 0.039 Uiso 1 1 calc R U . . .
C119 C 0.4218(6) 0.1945(4) 0.6195(4) 0.0315(14) Uani 1 1 d . . . . .
C120 C 0.4380(7) 0.1328(4) 0.5730(4) 0.0345(14) Uani 1 1 d . . . . .
H120 H 0.360279 0.087929 0.594680 0.041 Uiso 1 1 calc R U . . .
C121 C 0.4435(9) 0.1908(6) 0.4889(4) 0.0498(19) Uani 1 1 d . . . . .
H12A H 0.360674 0.219458 0.486601 0.075 Uiso 1 1 calc R U . . .
H12B H 0.457118 0.151623 0.459523 0.075 Uiso 1 1 calc R U . . .
H12C H 0.515995 0.237552 0.467788 0.075 Uiso 1 1 calc R U . . .
C122 C 0.5627(7) 0.0807(4) 0.5800(3) 0.0289(13) Uani 1 1 d . . . . .
C123 C 0.5567(7) -0.0140(4) 0.6134(4) 0.0322(13) Uani 1 1 d . . . . .
H123 H 0.473909 -0.047175 0.632047 0.039 Uiso 1 1 calc R U . . .
C124 C 0.6735(7) -0.0623(4) 0.6202(4) 0.0306(13) Uani 1 1 d . . . . .
C125 C 0.6713(8) -0.1594(4) 0.6540(4) 0.0385(16) Uani 1 1 d . . . . .
H125 H 0.589975 -0.194260 0.672197 0.046 Uiso 1 1 calc R U . . .
C126 C 0.7844(8) -0.2029(4) 0.6604(4) 0.0404(16) Uani 1 1 d . . . . .
H126 H 0.779972 -0.266944 0.683550 0.048 Uiso 1 1 calc R U . . .
C127 C 0.9103(8) -0.1517(5) 0.6323(4) 0.0387(16) Uani 1 1 d . . . . .
C128 C 0.9181(7) -0.0571(4) 0.5992(4) 0.0318(13) Uani 1 1 d . . . . .
H128 H 1.000598 -0.023601 0.581043 0.038 Uiso 1 1 calc R U . . .
C129 C 0.7994(7) -0.0106(4) 0.5930(3) 0.0290(13) Uani 1 1 d . . . . .
C130 C 0.8034(7) 0.0865(4) 0.5591(3) 0.0298(13) Uani 1 1 d . . . . .
H130 H 0.885064 0.120965 0.541048 0.036 Uiso 1 1 calc R U . . .
C131 C 0.6889(7) 0.1308(4) 0.5524(3) 0.0295(13) Uani 1 1 d . . . . .
H131 H 0.693943 0.194925 0.529458 0.035 Uiso 1 1 calc R U . . .
C132 C 1.1462(9) -0.1552(6) 0.6102(5) 0.054(2) Uani 1 1 d . . . . .
H13A H 1.164124 -0.127302 0.555087 0.081 Uiso 1 1 calc R U . . .
H13B H 1.212544 -0.197934 0.623349 0.081 Uiso 1 1 calc R U . . .
H13C H 1.149151 -0.108028 0.630751 0.081 Uiso 1 1 calc R U . . .
C133 C 0.0443(6) 0.0837(4) 1.1305(3) 0.0270(12) Uani 1 1 d . . . . .
C134 C 0.0601(6) 0.2122(4) 1.0049(4) 0.0282(13) Uani 1 1 d . . . . .
C135 C 0.0497(6) 0.2315(4) 0.9296(3) 0.0275(12) Uani 1 1 d . . . . .
C136 C 0.0501(7) 0.3224(4) 0.8790(4) 0.0358(15) Uani 1 1 d . . . . .
H136 H 0.041201 0.334917 0.829735 0.043 Uiso 1 1 calc R U . . .
C137 C 0.0640(9) 0.3945(4) 0.9039(4) 0.0428(18) Uani 1 1 d . . . . .
H137 H 0.066294 0.455609 0.870821 0.051 Uiso 1 1 calc R U . . .
C138 C 0.0742(9) 0.3744(4) 0.9776(4) 0.0444(18) Uani 1 1 d . . . . .
H138 H 0.082345 0.422844 0.993666 0.053 Uiso 1 1 calc R U . . .
C139 C 0.0729(8) 0.2855(4) 1.0283(4) 0.0354(15) Uani 1 1 d . . . . .
H139 H 0.080468 0.274104 1.077638 0.042 Uiso 1 1 calc R U . . .
C140 C 0.0390(6) 0.0894(4) 0.8239(4) 0.0261(12) Uani 1 1 d . . . . .
C141 C 0.0587(6) 0.1029(4) 0.7457(3) 0.0254(12) Uani 1 1 d . . . . .
C142 C 0.0534(7) 0.0254(4) 0.7247(4) 0.0330(14) Uani 1 1 d . . . . .
H142 H 0.065754 0.032918 0.673420 0.040 Uiso 1 1 calc R U . . .
C143 C 0.0295(8) -0.0618(4) 0.7824(4) 0.0368(15) Uani 1 1 d . . . . .
H143 H 0.027429 -0.113000 0.768887 0.044 Uiso 1 1 calc R U . . .
C144 C 0.0086(7) -0.0753(4) 0.8593(4) 0.0338(14) Uani 1 1 d . . . . .
H144 H -0.008509 -0.134638 0.896824 0.041 Uiso 1 1 calc R U . . .
C145 C 0.0133(7) 0.0003(4) 0.8797(4) 0.0300(13) Uani 1 1 d . . . . .
H145 H -0.000807 -0.008373 0.931401 0.036 Uiso 1 1 calc R U . . .
C146 C 0.0974(6) 0.2228(4) 0.6129(3) 0.0279(12) Uani 1 1 d . . . . .
C147 C 0.1243(7) 0.3272(4) 0.5653(4) 0.0327(14) Uani 1 1 d . . . . .
H147 H 0.219324 0.337127 0.536862 0.039 Uiso 1 1 calc R U . . .
C148 C 0.0453(9) 0.3541(5) 0.5044(4) 0.0448(18) Uani 1 1 d . . . . .
H14A H 0.068352 0.316667 0.473693 0.067 Uiso 1 1 calc R U . . .
H14B H 0.066983 0.418046 0.471774 0.067 Uiso 1 1 calc R U . . .
H14C H -0.048908 0.344417 0.529688 0.067 Uiso 1 1 calc R U . . .
C149 C 0.1017(7) 0.3894(4) 0.6110(4) 0.0303(13) Uani 1 1 d . . . . .
C150 C 0.2072(7) 0.4373(4) 0.6136(4) 0.0357(15) Uani 1 1 d . . . . .
H150 H 0.293698 0.429732 0.588239 0.043 Uiso 1 1 calc R U . . .
C151 C 0.1880(7) 0.4977(4) 0.6537(4) 0.0355(15) Uani 1 1 d . . . . .
C152 C 0.2970(9) 0.5498(5) 0.6558(6) 0.052(2) Uani 1 1 d . . . . .
H152 H 0.383949 0.544791 0.629221 0.062 Uiso 1 1 calc R U . . .
C153 C 0.2746(10) 0.6066(5) 0.6965(6) 0.061(2) Uani 1 1 d . . . . .
H153 H 0.346871 0.639189 0.697663 0.073 Uiso 1 1 calc R U . . .
C154 C 0.1452(9) 0.6170(4) 0.7364(5) 0.0471(19) Uani 1 1 d . . . . .
C155 C 0.0365(9) 0.5700(4) 0.7342(4) 0.0408(16) Uani 1 1 d . . . . .
H155 H -0.049796 0.577894 0.759533 0.049 Uiso 1 1 calc R U . . .
C156 C 0.0574(7) 0.5100(4) 0.6931(4) 0.0340(14) Uani 1 1 d . . . . .
C157 C -0.0501(7) 0.4600(4) 0.6899(4) 0.0341(14) Uani 1 1 d . . . . .
H157 H -0.136969 0.466366 0.715646 0.041 Uiso 1 1 calc R U . . .
C158 C -0.0293(7) 0.4026(4) 0.6498(4) 0.0339(14) Uani 1 1 d . . . . .
H158 H -0.102405 0.371460 0.647853 0.041 Uiso 1 1 calc R U . . .
C159 C 0.0113(12) 0.6804(5) 0.8237(5) 0.061(3) Uani 1 1 d . . . . .
H15A H -0.045863 0.710010 0.791490 0.092 Uiso 1 1 calc R U . . .
H15B H 0.020957 0.716091 0.853521 0.092 Uiso 1 1 calc R U . . .
H15C H -0.027388 0.619619 0.857851 0.092 Uiso 1 1 calc R U . . .
N101 N 0.0715(5) -0.0684(3) 1.1191(3) 0.0251(10) Uani 1 1 d . . . . .
N102 N 0.1738(6) -0.1676(3) 1.0307(3) 0.0304(11) Uani 1 1 d D . . . .
H10A H 0.184(8) -0.109(3) 1.023(5) 0.036 Uiso 1 1 d D U . . .
N103 N 0.3219(5) -0.0433(3) 0.9017(3) 0.0300(11) Uani 1 1 d . . . . .
N104 N 0.3659(5) 0.0177(3) 0.8348(3) 0.0261(10) Uani 1 1 d . . . . .
N105 N 0.4007(6) 0.1456(4) 0.6974(3) 0.0312(12) Uani 1 1 d . . . . .
H105 H 0.397(8) 0.085(5) 0.716(5) 0.037 Uiso 1 1 d . U . . .
N106 N 0.0613(6) 0.1194(3) 1.0524(3) 0.0286(11) Uani 1 1 d D . . . .
H106 H 0.071(8) 0.082(4) 1.028(4) 0.034 Uiso 1 1 d D U . . .
N107 N 0.0418(5) 0.1533(3) 0.9098(3) 0.0271(11) Uani 1 1 d . . . . .
N108 N 0.0457(5) 0.1701(3) 0.8405(3) 0.0252(10) Uani 1 1 d . . . . .
N109 N 0.0813(5) 0.1939(3) 0.6902(3) 0.0274(11) Uani 1 1 d D . . . .
H10B H 0.084(8) 0.233(4) 0.713(4) 0.033 Uiso 1 1 d D U . . .
O101 O 0.0776(5) -0.3014(3) 1.1308(3) 0.0354(11) Uani 1 1 d . . . . .
O102 O 0.4290(5) 0.2788(3) 0.5909(3) 0.0414(12) Uani 1 1 d . . . . .
O103 O 1.0167(6) -0.2031(4) 0.6421(3) 0.0507(14) Uani 1 1 d . . . . .
O104 O 0.0334(5) 0.1292(3) 1.1706(3) 0.0382(11) Uani 1 1 d . . . . .
O105 O 0.0971(6) 0.1692(3) 0.5797(3) 0.0423(12) Uani 1 1 d . . . . .
O106 O 0.1369(8) 0.6737(3) 0.7777(4) 0.0623(18) Uani 1 1 d . . . . .
C201 C 0.6824(10) 0.5533(7) 0.5004(6) 0.071(3) Uani 1 1 d . . . . .
H201 H 0.619023 0.595992 0.479104 0.086 Uiso 1 1 calc R U . . .
Cl21 Cl 0.6041(2) 0.44118(15) 0.54155(17) 0.0748(8) Uani 1 1 d . . . . .
Cl22 Cl 0.8232(3) 0.5613(2) 0.42455(19) 0.0933(10) Uani 1 1 d . . . . .
Cl23 Cl 0.7265(3) 0.5876(2) 0.56956(19) 0.0870(8) Uani 1 1 d . . . . .
C301 C 0.5907(13) 0.4859(10) 0.8479(7) 0.053(3) Uani 0.633(8) 1 d D U P A 1
H301 H 0.636591 0.429554 0.849390 0.063 Uiso 0.633(8) 1 calc R U P A 1
Cl31 Cl 0.5785(6) 0.5462(3) 0.7544(3) 0.0934(18) Uani 0.633(8) 1 d D U P A 1
Cl32 Cl 0.6854(13) 0.5557(9) 0.8712(7) 0.088(3) Uani 0.633(8) 1 d D U P A 1
Cl33 Cl 0.4329(5) 0.4555(4) 0.9149(5) 0.093(2) Uani 0.633(8) 1 d D U P A 1
C31A C 0.538(2) 0.4721(17) 0.8747(10) 0.050(4) Uani 0.367(8) 1 d D U P A 2
H31A H 0.573838 0.417973 0.863907 0.061 Uiso 0.367(8) 1 calc R U P A 2
Cl1A Cl 0.4533(11) 0.5292(4) 0.8054(5) 0.084(3) Uani 0.367(8) 1 d D U P A 2
Cl2A Cl 0.677(2) 0.5379(13) 0.8714(13) 0.070(3) Uani 0.367(8) 1 d D U P A 2
Cl3A Cl 0.4290(8) 0.4303(5) 0.9685(6) 0.066(2) Uani 0.367(8) 1 d D U P A 2
C401 C 0.9480(17) 0.5153(13) 0.1658(9) 0.059(3) Uani 0.513(6) 1 d D U P B 1
H401 H 0.993950 0.576348 0.149121 0.071 Uiso 0.513(6) 1 calc R U P B 1
Cl41 Cl 0.8694(5) 0.4777(3) 0.2650(3) 0.0653(14) Uani 0.513(6) 1 d D U P B 1
Cl42 Cl 0.8322(8) 0.5241(4) 0.1121(5) 0.097(2) Uani 0.513(6) 1 d D U P B 1
Cl43 Cl 1.0668(19) 0.4384(12) 0.1485(10) 0.082(4) Uani 0.513(6) 1 d D U P B 1
C41B C 0.9262(17) 0.5299(13) 0.1316(9) 0.066(4) Uani 0.487(6) 1 d D U P B 2
H41B H 0.945457 0.582539 0.144357 0.080 Uiso 0.487(6) 1 calc R U P B 2
Cl1B Cl 0.7790(7) 0.4690(3) 0.1987(5) 0.109(3) Uani 0.487(6) 1 d D U P B 2
Cl2B Cl 0.9012(6) 0.5728(4) 0.0387(4) 0.0764(17) Uani 0.487(6) 1 d D U P B 2
Cl3B Cl 1.0646(19) 0.4617(11) 0.1329(11) 0.070(3) Uani 0.487(6) 1 d D U P B 2

loop_
_atom_site_aniso_label
_atom_site_aniso_U_11
_atom_site_aniso_U_22
_atom_site_aniso_U_33
_atom_site_aniso_U_23
_atom_site_aniso_U_13
_atom_site_aniso_U_12
C1 0.022(3) 0.033(3) 0.025(3) -0.014(2) -0.002(2) -0.001(2)
C2 0.030(3) 0.039(3) 0.025(3) -0.019(3) -0.001(2) -0.002(3)
C3 0.034(4) 0.036(3) 0.025(3) -0.010(3) 0.001(3) -0.011(3)
C4 0.026(3) 0.034(3) 0.029(3) -0.008(2) -0.003(2) -0.005(2)
C5 0.019(3) 0.029(3) 0.026(3) -0.011(2) -0.004(2) 0.002(2)
C6 0.025(3) 0.033(3) 0.029(3) -0.013(3) -0.003(2) -0.002(2)
C7 0.036(4) 0.028(3) 0.026(3) -0.009(2) -0.008(3) 0.001(2)
C8 0.033(3) 0.028(3) 0.025(3) -0.011(2) -0.008(3) -0.003(2)
C9 0.053(5) 0.029(3) 0.036(4) -0.009(3) -0.011(3) -0.007(3)
C10 0.090(7) 0.029(3) 0.030(3) -0.005(3) -0.009(4) -0.012(4)
C11 0.084(7) 0.027(3) 0.042(4) -0.014(3) -0.012(4) 0.002(3)
C12 0.051(5) 0.032(3) 0.032(3) -0.015(3) -0.008(3) 0.002(3)
C13 0.022(3) 0.028(3) 0.030(3) -0.009(2) -0.006(2) -0.001(2)
C14 0.026(3) 0.028(3) 0.031(3) -0.008(2) -0.012(3) 0.001(2)
C15 0.045(4) 0.028(3) 0.030(3) -0.010(3) -0.002(3) 0.003(3)
C16 0.048(4) 0.026(3) 0.044(4) -0.013(3) -0.007(3) 0.005(3)
C17 0.034(4) 0.027(3) 0.036(3) -0.004(3) -0.006(3) 0.000(3)
C18 0.028(3) 0.029(3) 0.034(3) -0.011(3) -0.009(3) 0.004(2)
C19 0.023(3) 0.032(3) 0.030(3) -0.012(2) -0.010(2) 0.003(2)
C20 0.026(3) 0.035(3) 0.022(3) -0.010(2) -0.008(2) -0.001(2)
C21 0.037(4) 0.037(3) 0.034(3) -0.010(3) -0.004(3) -0.005(3)
C22 0.030(3) 0.023(3) 0.026(3) -0.002(2) -0.003(2) -0.002(2)
C23 0.026(3) 0.037(3) 0.044(4) -0.008(3) -0.006(3) 0.000(3)
C24 0.040(4) 0.027(3) 0.046(4) -0.004(3) 0.001(3) -0.001(3)
C25 0.041(5) 0.050(5) 0.082(7) -0.020(4) -0.001(4) 0.012(4)
C26 0.073(7) 0.038(4) 0.087(7) -0.016(4) 0.009(6) 0.020(4)
C27 0.077(7) 0.025(4) 0.066(6) -0.012(3) 0.026(5) -0.006(4)
C28 0.058(5) 0.032(3) 0.047(4) -0.013(3) 0.012(4) -0.010(3)
C29 0.049(4) 0.023(3) 0.038(4) -0.007(3) 0.007(3) -0.009(3)
C30 0.043(4) 0.035(3) 0.040(4) -0.013(3) -0.009(3) -0.005(3)
C31 0.036(4) 0.029(3) 0.035(3) -0.009(3) -0.010(3) 0.004(3)
C32 0.129(12) 0.045(5) 0.091(9) -0.042(5) 0.046(8) -0.033(6)
C33 0.024(3) 0.033(3) 0.023(3) -0.013(2) -0.007(2) 0.001(2)
C34 0.029(3) 0.032(3) 0.027(3) -0.013(2) -0.007(2) 0.004(2)
C35 0.027(3) 0.027(3) 0.033(3) -0.013(2) -0.010(3) 0.004(2)
C36 0.037(4) 0.033(3) 0.032(3) -0.013(3) -0.012(3) 0.004(3)
C37 0.052(5) 0.037(3) 0.041(4) -0.022(3) -0.019(3) 0.003(3)
C38 0.067(5) 0.028(3) 0.049(4) -0.018(3) -0.024(4) 0.006(3)
C39 0.048(4) 0.032(3) 0.036(4) -0.011(3) -0.017(3) 0.004(3)
C40 0.028(3) 0.028(3) 0.033(3) -0.016(2) -0.013(3) 0.004(2)
C41 0.027(3) 0.026(3) 0.034(3) -0.011(2) -0.011(3) 0.002(2)
C42 0.041(4) 0.026(3) 0.045(4) -0.011(3) -0.017(3) -0.001(3)
C43 0.045(4) 0.025(3) 0.052(4) -0.020(3) -0.021(3) 0.005(3)
C44 0.037(4) 0.042(4) 0.039(4) -0.023(3) -0.013(3) 0.011(3)
C45 0.032(4) 0.039(3) 0.036(3) -0.018(3) -0.013(3) 0.004(3)
C46 0.024(3) 0.034(3) 0.032(3) -0.009(3) -0.008(3) -0.005(2)
C47 0.030(3) 0.041(3) 0.031(3) -0.014(3) -0.008(3) -0.001(3)
C48 0.034(4) 0.059(4) 0.032(3) -0.018(3) -0.001(3) -0.010(3)
C49 0.030(3) 0.035(3) 0.027(3) -0.015(2) -0.008(2) 0.001(2)
C50 0.030(3) 0.043(3) 0.025(3) -0.017(3) -0.007(2) 0.005(3)
C51 0.037(4) 0.040(3) 0.018(3) -0.019(2) -0.001(2) 0.001(3)
C52 0.057(5) 0.032(3) 0.030(3) -0.010(3) -0.009(3) -0.002(3)
C53 0.063(5) 0.030(3) 0.035(4) -0.011(3) -0.011(3) -0.005(3)
C54 0.051(5) 0.044(4) 0.032(3) -0.013(3) -0.004(3) -0.019(3)
C55 0.037(4) 0.047(4) 0.029(3) -0.020(3) -0.006(3) -0.006(3)
C56 0.030(3) 0.035(3) 0.022(3) -0.015(2) 0.000(2) -0.004(2)
C57 0.029(3) 0.037(3) 0.025(3) -0.015(2) -0.007(2) 0.000(2)
C58 0.033(4) 0.032(3) 0.031(3) -0.013(3) -0.006(3) -0.002(2)
C59 0.061(5) 0.067(5) 0.030(3) -0.016(3) -0.003(3) -0.034(4)
N1 0.019(2) 0.031(2) 0.027(2) -0.013(2) -0.0030(19) 0.0002(18)
N2 0.029(3) 0.026(2) 0.030(3) -0.014(2) -0.005(2) 0.002(2)
N3 0.025(3) 0.030(2) 0.029(3) -0.011(2) -0.010(2) 0.0006(19)
N4 0.022(3) 0.033(3) 0.026(3) -0.011(2) -0.006(2) 0.0000(19)
N5 0.034(3) 0.023(2) 0.026(3) -0.008(2) -0.004(2) 0.001(2)
N6 0.032(3) 0.024(2) 0.027(3) -0.009(2) -0.009(2) 0.002(2)
N7 0.027(3) 0.030(3) 0.027(3) -0.013(2) -0.009(2) 0.0024(19)
N8 0.027(3) 0.028(3) 0.033(3) -0.008(2) -0.012(2) 0.001(2)
N9 0.035(3) 0.025(2) 0.033(3) -0.011(2) -0.010(2) -0.001(2)
O1 0.046(3) 0.036(2) 0.033(2) -0.0194(19) -0.001(2) -0.007(2)
O2 0.049(3) 0.037(2) 0.030(2) -0.0168(19) -0.005(2) 0.003(2)
O3 0.100(6) 0.037(3) 0.091(5) -0.030(3) 0.040(5) -0.011(3)
O4 0.045(3) 0.023(2) 0.033(2) -0.0108(17) -0.014(2) 0.0037(18)
O5 0.049(3) 0.031(2) 0.036(3) -0.0072(19) -0.011(2) -0.003(2)
O6 0.062(4) 0.052(3) 0.040(3) -0.009(2) -0.012(3) -0.027(3)
C101 0.025(3) 0.032(3) 0.023(3) -0.014(2) -0.009(2) 0.007(2)
C102 0.032(3) 0.027(3) 0.025(3) -0.004(2) -0.009(3) 0.002(2)
C103 0.035(4) 0.036(3) 0.025(3) -0.010(3) -0.007(3) 0.012(3)
C104 0.031(4) 0.037(3) 0.031(3) -0.015(3) -0.010(3) 0.012(3)
C105 0.025(3) 0.033(3) 0.021(3) -0.014(2) -0.007(2) 0.008(2)
C106 0.025(3) 0.028(3) 0.027(3) -0.011(2) -0.007(2) 0.004(2)
C107 0.031(3) 0.027(3) 0.028(3) -0.012(2) -0.004(3) 0.001(2)
C108 0.027(3) 0.027(3) 0.030(3) -0.012(2) -0.008(2) 0.004(2)
C109 0.035(4) 0.035(3) 0.030(3) -0.010(3) -0.006(3) 0.005(3)
C110 0.051(4) 0.030(3) 0.036(4) -0.018(3) -0.003(3) 0.003(3)
C111 0.051(5) 0.033(3) 0.046(4) -0.019(3) -0.001(3) 0.001(3)
C112 0.045(4) 0.030(3) 0.032(3) -0.012(3) -0.001(3) -0.004(3)
C113 0.023(3) 0.023(3) 0.044(4) -0.011(3) -0.007(3) 0.003(2)
C114 0.024(3) 0.027(3) 0.031(3) -0.013(2) -0.003(2) 0.004(2)
C115 0.029(4) 0.031(3) 0.042(4) -0.014(3) -0.004(3) 0.004(2)
C116 0.036(4) 0.027(3) 0.058(5) -0.018(3) -0.007(3) 0.004(3)
C117 0.032(4) 0.038(3) 0.044(4) -0.021(3) -0.006(3) 0.001(3)
C118 0.025(3) 0.041(3) 0.033(3) -0.018(3) -0.004(3) 0.002(3)
C119 0.023(3) 0.037(3) 0.028(3) -0.008(3) -0.004(2) 0.007(2)
C120 0.032(4) 0.041(3) 0.028(3) -0.013(3) -0.006(3) 0.007(3)
C121 0.049(5) 0.069(5) 0.034(4) -0.021(3) -0.017(3) 0.023(4)
C122 0.030(3) 0.034(3) 0.024(3) -0.014(2) -0.007(2) 0.005(2)
C123 0.033(4) 0.035(3) 0.032(3) -0.017(3) -0.008(3) 0.001(3)
C124 0.038(4) 0.031(3) 0.027(3) -0.015(2) -0.010(3) 0.005(3)
C125 0.046(4) 0.036(3) 0.029(3) -0.010(3) -0.006(3) -0.001(3)
C126 0.054(5) 0.028(3) 0.035(3) -0.007(3) -0.012(3) 0.008(3)
C127 0.051(4) 0.041(4) 0.027(3) -0.015(3) -0.013(3) 0.016(3)
C128 0.037(4) 0.038(3) 0.023(3) -0.015(2) -0.008(2) 0.009(3)
C129 0.037(4) 0.036(3) 0.019(3) -0.016(2) -0.007(2) 0.008(3)
C130 0.032(3) 0.035(3) 0.023(3) -0.015(2) -0.001(2) 0.003(2)
C131 0.039(4) 0.028(3) 0.023(3) -0.011(2) -0.008(3) 0.004(2)
C132 0.045(5) 0.060(5) 0.050(4) -0.015(4) -0.012(4) 0.029(4)
C133 0.031(3) 0.030(3) 0.025(3) -0.016(2) -0.009(2) 0.011(2)
C134 0.028(3) 0.028(3) 0.030(3) -0.013(2) -0.005(2) 0.003(2)
C135 0.026(3) 0.029(3) 0.025(3) -0.012(2) -0.001(2) 0.004(2)
C136 0.044(4) 0.031(3) 0.029(3) -0.011(3) -0.006(3) 0.006(3)
C137 0.066(5) 0.027(3) 0.032(3) -0.011(3) -0.008(3) 0.005(3)
C138 0.064(5) 0.026(3) 0.042(4) -0.019(3) -0.006(4) 0.002(3)
C139 0.048(4) 0.032(3) 0.028(3) -0.016(3) -0.007(3) 0.005(3)
C140 0.020(3) 0.027(3) 0.032(3) -0.011(2) -0.009(2) 0.004(2)
C141 0.027(3) 0.022(3) 0.029(3) -0.010(2) -0.008(2) 0.001(2)
C142 0.039(4) 0.032(3) 0.031(3) -0.017(3) -0.008(3) 0.002(3)
C143 0.046(4) 0.020(3) 0.045(4) -0.013(3) -0.013(3) 0.004(3)
C144 0.040(4) 0.020(3) 0.040(4) -0.006(2) -0.016(3) -0.001(2)
C145 0.032(3) 0.028(3) 0.028(3) -0.007(2) -0.010(3) 0.003(2)
C146 0.027(3) 0.029(3) 0.027(3) -0.011(2) -0.006(2) 0.002(2)
C147 0.031(3) 0.029(3) 0.030(3) -0.006(2) -0.002(3) -0.001(2)
C148 0.062(5) 0.037(3) 0.033(3) -0.010(3) -0.013(3) 0.014(3)
C149 0.036(4) 0.020(3) 0.029(3) -0.005(2) -0.006(3) 0.004(2)
C150 0.026(3) 0.032(3) 0.043(4) -0.008(3) -0.008(3) 0.007(2)
C151 0.039(4) 0.022(3) 0.046(4) -0.006(3) -0.022(3) 0.004(2)
C152 0.040(4) 0.046(4) 0.079(6) -0.026(4) -0.028(4) 0.004(3)
C153 0.061(6) 0.044(4) 0.093(7) -0.025(4) -0.048(5) 0.000(4)
C154 0.072(6) 0.026(3) 0.053(4) -0.013(3) -0.036(4) 0.009(3)
C155 0.058(5) 0.028(3) 0.040(4) -0.011(3) -0.024(3) 0.011(3)
C156 0.042(4) 0.023(3) 0.037(3) -0.008(2) -0.017(3) 0.008(3)
C157 0.033(4) 0.030(3) 0.037(3) -0.012(3) -0.006(3) 0.000(3)
C158 0.032(4) 0.033(3) 0.035(3) -0.011(3) -0.007(3) -0.004(3)
C159 0.109(8) 0.037(4) 0.046(4) -0.021(3) -0.025(5) 0.014(4)
N101 0.026(3) 0.026(2) 0.024(2) -0.0103(19) -0.008(2) 0.0059(19)
N102 0.034(3) 0.019(2) 0.034(3) -0.007(2) -0.007(2) 0.002(2)
N103 0.027(3) 0.026(2) 0.033(3) -0.008(2) -0.006(2) 0.002(2)
N104 0.026(3) 0.029(2) 0.024(2) -0.013(2) -0.004(2) 0.0048(19)
N105 0.034(3) 0.023(2) 0.032(3) -0.008(2) -0.005(2) 0.004(2)
N106 0.033(3) 0.026(2) 0.028(3) -0.011(2) -0.009(2) 0.008(2)
N107 0.023(3) 0.029(2) 0.029(3) -0.012(2) -0.004(2) 0.0046(19)
N108 0.025(3) 0.028(2) 0.024(2) -0.0111(19) -0.0065(19) 0.0012(19)
N109 0.033(3) 0.020(2) 0.031(3) -0.010(2) -0.008(2) 0.0003(19)
O101 0.045(3) 0.023(2) 0.034(2) -0.0098(17) -0.004(2) 0.0013(18)
O102 0.048(3) 0.028(2) 0.038(3) -0.0056(19) -0.006(2) 0.004(2)
O103 0.051(3) 0.048(3) 0.046(3) -0.011(2) -0.014(3) 0.024(2)
O104 0.053(3) 0.035(2) 0.034(2) -0.0186(19) -0.016(2) 0.014(2)
O105 0.061(3) 0.033(2) 0.032(2) -0.0135(19) -0.009(2) -0.001(2)
O106 0.103(6) 0.040(3) 0.063(4) -0.022(3) -0.049(4) 0.007(3)
C201 0.042(5) 0.063(5) 0.083(7) 0.003(5) -0.018(5) -0.001(4)
Cl21 0.0468(12) 0.0486(11) 0.0979(18) -0.0043(11) -0.0008(12) -0.0042(9)
Cl22 0.0612(17) 0.0882(18) 0.093(2) -0.0086(15) 0.0074(14) -0.0126(13)
Cl23 0.0655(17) 0.0948(18) 0.0950(19) -0.0164(15) -0.0380(15) -0.0062(13)
C301 0.051(7) 0.049(6) 0.069(7) -0.036(6) -0.016(5) 0.021(6)
Cl31 0.090(4) 0.084(3) 0.103(3) -0.007(2) -0.060(3) 0.014(2)
Cl32 0.092(4) 0.106(7) 0.075(4) -0.069(4) 0.018(3) -0.029(4)
Cl33 0.067(3) 0.068(3) 0.134(5) -0.060(3) 0.022(3) -0.005(2)
C31A 0.050(10) 0.056(9) 0.069(8) -0.046(8) -0.024(6) 0.028(8)
Cl1A 0.146(8) 0.046(3) 0.107(5) -0.047(3) -0.091(5) 0.044(4)
Cl2A 0.075(5) 0.055(5) 0.084(6) -0.036(4) -0.012(4) 0.001(4)
Cl3A 0.048(3) 0.067(4) 0.084(5) -0.033(4) -0.011(3) 0.011(3)
C401 0.079(9) 0.055(8) 0.061(7) -0.038(7) -0.022(6) -0.008(6)
Cl41 0.058(3) 0.049(2) 0.066(3) -0.0099(18) 0.0049(19) 0.0020(17)
Cl42 0.130(5) 0.094(4) 0.124(5) -0.077(4) -0.076(4) 0.038(3)
Cl43 0.088(5) 0.102(10) 0.065(7) -0.049(7) -0.010(4) 0.018(6)
C41B 0.071(8) 0.058(8) 0.087(8) -0.056(8) -0.006(7) -0.005(6)
Cl1B 0.102(4) 0.047(3) 0.143(5) -0.049(3) 0.049(4) -0.025(3)
Cl2B 0.071(3) 0.071(3) 0.110(4) -0.050(3) -0.039(3) 0.011(2)
Cl3B 0.085(4) 0.063(5) 0.067(6) -0.030(4) -0.023(4) 0.009(4)

loop_
_atom_type_symbol
_atom_type_description
_atom_type_scat_dispersion_real
_atom_type_scat_dispersion_imag
_atom_type_scat_source
C C 0.0181 0.0091 'International Tables Vol C Tables 4.2.6.8 and 6.1.1.4'
H H 0.0000 0.0000 'International Tables Vol C Tables 4.2.6.8 and 6.1.1.4'
Cl Cl 0.3639 0.7018 'International Tables Vol C Tables 4.2.6.8 and 6.1.1.4'
N N 0.0311 0.0180 'International Tables Vol C Tables 4.2.6.8 and 6.1.1.4'
O O 0.0492 0.0322 'International Tables Vol C Tables 4.2.6.8 and 6.1.1.4'

loop_
_geom_angle_atom_site_label_1
_geom_angle_atom_site_label_2
_geom_angle_atom_site_label_3
_geom_angle
_geom_angle_site_symmetry_1
_geom_angle_site_symmetry_3
_geom_angle_publ_flag
C2 C1 C6 117.0(5) . . ?
N1 C1 C2 123.5(5) . . ?
N1 C1 C6 119.4(5) . . ?
C1 C2 H2 120.6 . . ?
C3 C2 C1 118.7(5) . . ?
C3 C2 H2 120.6 . . ?
C2 C3 H3 120.8 . . ?
C4 C3 C2 118.4(6) . . ?
C4 C3 H3 120.8 . . ?
C3 C4 H4 120.5 . . ?
C3 C4 C5 119.1(6) . . ?
C5 C4 H4 120.5 . . ?
C4 C5 C33 117.4(5) . . ?
N1 C5 C4 123.5(5) . . ?
N1 C5 C33 119.2(5) . . ?
N2 C6 C1 113.4(5) . . ?
O1 C6 C1 120.8(5) . . ?
O1 C6 N2 125.7(5) . . ?
C12 C7 C8 119.1(5) . . ?
C12 C7 N2 124.1(6) . . ?
N2 C7 C8 116.8(5) . . ?
C7 C8 N3 115.8(5) . . ?
C9 C8 C7 120.4(6) . . ?
C9 C8 N3 123.8(6) . . ?
C8 C9 H9 120.4 . . ?
C10 C9 C8 119.1(7) . . ?
C10 C9 H9 120.4 . . ?
C9 C10 H10 119.8 . . ?
C9 C10 C11 120.3(6) . . ?
C11 C10 H10 119.8 . . ?
C10 C11 H11 119.1 . . ?
C12 C11 C10 121.8(7) . . ?
C12 C11 H11 119.1 . . ?
C7 C12 H12 120.4 . . ?
C11 C12 C7 119.2(7) . . ?
C11 C12 H12 120.4 . . ?
C14 C13 C18 121.0(6) . . ?
C14 C13 N4 115.9(5) . . ?
C18 C13 N4 123.0(6) . . ?
C13 C14 C15 117.8(5) . . ?
N5 C14 C13 119.0(5) . . ?
N5 C14 C15 123.2(6) . . ?
C14 C15 H15 120.0 . . ?
C16 C15 C14 120.1(6) . . ?
C16 C15 H15 120.0 . . ?
C15 C16 H16 119.0 . . ?
C15 C16 C17 121.9(6) . . ?
C17 C16 H16 119.0 . . ?
C16 C17 H17 120.5 . . ?
C18 C17 C16 119.0(6) . . ?
C18 C17 H17 120.5 . . ?
C13 C18 H18 119.9 . . ?
C17 C18 C13 120.2(6) . . ?
C17 C18 H18 119.9 . . ?
N5 C19 C20 117.6(5) . . ?
O2 C19 C20 119.0(5) . . ?
O2 C19 N5 123.3(5) . . ?
C19 C20 H20 106.5 . . ?
C19 C20 C21 108.5(5) . . ?
C21 C20 H20 106.5 . . ?
C22 C20 C19 116.3(5) . . ?
C22 C20 H20 106.5 . . ?
C22 C20 C21 112.0(5) . . ?
C20 C21 H21A 109.5 . . ?
C20 C21 H21B 109.5 . . ?
C20 C21 H21C 109.5 . . ?
H21A C21 H21B 109.5 . . ?
H21A C21 H21C 109.5 . . ?
H21B C21 H21C 109.5 . . ?
C23 C22 C20 121.5(6) . . ?
C23 C22 C31 117.4(6) . . ?
C31 C22 C20 121.0(6) . . ?
C22 C23 H23 119.0 . . ?
C22 C23 C24 121.9(7) . . ?
C24 C23 H23 119.0 . . ?
C23 C24 C25 121.9(8) . . ?
C29 C24 C23 120.2(7) . . ?
C29 C24 C25 117.9(8) . . ?
C24 C25 H25 120.0 . . ?
C26 C25 C24 120.1(11) . . ?
C26 C25 H25 120.0 . . ?
C25 C26 H26 118.8 . . ?
C25 C26 C27 122.5(9) . . ?
C27 C26 H26 118.8 . . ?
C28 C27 C26 118.8(8) . . ?
O3 C27 C26 115.8(10) . . ?
O3 C27 C28 125.4(12) . . ?
C27 C28 H28 119.8 . . ?
C27 C28 C29 120.4(10) . . ?
C29 C28 H28 119.8 . . ?
C24 C29 C28 120.4(7) . . ?
C24 C29 C30 118.0(6) . . ?
C30 C29 C28 121.6(8) . . ?
C29 C30 H30 119.9 . . ?
C31 C30 C29 120.2(7) . . ?
C31 C30 H30 119.9 . . ?
C22 C31 H31 118.9 . . ?
C30 C31 C22 122.2(7) . . ?
C30 C31 H31 118.9 . . ?
H32A C32 H32B 109.5 . . ?
H32A C32 H32C 109.5 . . ?
H32B C32 H32C 109.5 . . ?
O3 C32 H32A 109.5 . . ?
O3 C32 H32B 109.5 . . ?
O3 C32 H32C 109.5 . . ?
N6 C33 C5 113.7(5) . . ?
O4 C33 C5 120.7(5) . . ?
O4 C33 N6 125.5(5) . . ?
C39 C34 C35 118.8(6) . . ?
C39 C34 N6 124.4(6) . . ?
N6 C34 C35 116.8(5) . . ?
C36 C35 C34 119.9(5) . . ?
C36 C35 N7 125.5(6) . . ?
N7 C35 C34 114.6(6) . . ?
C35 C36 H36 119.9 . . ?
C37 C36 C35 120.2(6) . . ?
C37 C36 H36 119.9 . . ?
C36 C37 H37 120.1 . . ?
C36 C37 C38 119.9(7) . . ?
C38 C37 H37 120.1 . . ?
C37 C38 H38 119.2 . . ?
C39 C38 C37 121.6(6) . . ?
C39 C38 H38 119.2 . . ?
C34 C39 H39 120.1 . . ?
C38 C39 C34 119.7(6) . . ?
C38 C39 H39 120.1 . . ?
C41 C40 C45 120.6(5) . . ?
C41 C40 N8 115.1(6) . . ?
C45 C40 N8 124.3(6) . . ?
C40 C41 C42 118.0(6) . . ?
N9 C41 C40 117.1(5) . . ?
N9 C41 C42 124.9(6) . . ?
C41 C42 H42 119.9 . . ?
C43 C42 C41 120.3(6) . . ?
C43 C42 H42 119.9 . . ?
C42 C43 H43 119.1 . . ?
C42 C43 C44 121.8(6) . . ?
C44 C43 H43 119.1 . . ?
C43 C44 H44 120.7 . . ?
C45 C44 C43 118.6(7) . . ?
C45 C44 H44 120.7 . . ?
C40 C45 H45 119.7 . . ?
C44 C45 C40 120.6(6) . . ?
C44 C45 H45 119.7 . . ?
N9 C46 C47 114.3(5) . . ?
O5 C46 C47 122.7(6) . . ?
O5 C46 N9 123.0(6) . . ?
C46 C47 H47 107.9 . . ?
C48 C47 C46 110.8(5) . . ?
C48 C47 H47 107.9 . . ?
C48 C47 C49 112.7(6) . . ?
C49 C47 C46 109.5(5) . . ?
C49 C47 H47 107.9 . . ?
C47 C48 H48A 109.5 . . ?
C47 C48 H48B 109.5 . . ?
C47 C48 H48C 109.5 . . ?
H48A C48 H48B 109.5 . . ?
H48A C48 H48C 109.5 . . ?
H48B C48 H48C 109.5 . . ?
C50 C49 C47 121.8(6) . . ?
C50 C49 C58 119.2(6) . . ?
C58 C49 C47 118.9(5) . . ?
C49 C50 H50 119.1 . . ?
C49 C50 C51 121.9(6) . . ?
C51 C50 H50 119.1 . . ?
C52 C51 C50 122.2(6) . . ?
C52 C51 C56 119.2(6) . . ?
C56 C51 C50 118.6(5) . . ?
C51 C52 H52 119.7 . . ?
C53 C52 C51 120.6(7) . . ?
C53 C52 H52 119.7 . . ?
C52 C53 H53 120.1 . . ?
C52 C53 C54 119.8(6) . . ?
C54 C53 H53 120.1 . . ?
C55 C54 C53 121.5(6) . . ?
O6 C54 C53 114.4(6) . . ?
O6 C54 C55 124.1(7) . . ?
C54 C55 H55 120.7 . . ?
C54 C55 C56 118.6(7) . . ?
C56 C55 H55 120.7 . . ?
C51 C56 C55 120.2(6) . . ?
C51 C56 C57 119.2(5) . . ?
C55 C56 C57 120.6(6) . . ?
C56 C57 H57 120.1 . . ?
C58 C57 C56 119.8(6) . . ?
C58 C57 H57 120.1 . . ?
C49 C58 H58 119.4 . . ?
C57 C58 C49 121.3(6) . . ?
C57 C58 H58 119.4 . . ?
H59A C59 H59B 109.5 . . ?
H59A C59 H59C 109.5 . . ?
H59B C59 H59C 109.5 . . ?
O6 C59 H59A 109.5 . . ?
O6 C59 H59B 109.5 . . ?
O6 C59 H59C 109.5 . . ?
C5 N1 C1 116.7(5) . . ?
C6 N2 C7 126.3(5) . . ?
C6 N2 H2A 113(5) . . ?
C7 N2 H2A 119(5) . . ?
N4 N3 C8 115.7(5) . . ?
N3 N4 C13 114.0(5) . . ?
C14 N5 H5 110(5) . . ?
C19 N5 C14 127.7(5) . . ?
C19 N5 H5 122(5) . . ?
C33 N6 C34 127.6(5) . . ?
C33 N6 H6 118(5) . . ?
C34 N6 H6 114(5) . . ?
N8 N7 C35 114.2(6) . . ?
N7 N8 C40 114.1(6) . . ?
C41 N9 H9A 122(5) . . ?
C46 N9 C41 129.6(5) . . ?
C46 N9 H9A 108(5) . . ?
C27 O3 C32 118.3(10) . . ?
C54 O6 C59 116.3(6) . . ?
C102 C101 C106 117.0(5) . . ?
N101 C101 C102 123.6(5) . . ?
N101 C101 C106 119.4(5) . . ?
C101 C102 H102 120.7 . . ?
C103 C102 C101 118.6(5) . . ?
C103 C102 H102 120.7 . . ?
C102 C103 H103 120.7 . . ?
C104 C103 C102 118.7(6) . . ?
C104 C103 H103 120.7 . . ?
C103 C104 H104 120.4 . . ?
C103 C104 C105 119.3(6) . . ?
C105 C104 H104 120.4 . . ?
C104 C105 C133 117.7(5) . . ?
N101 C105 C104 122.7(5) . . ?
N101 C105 C133 119.6(5) . . ?
N102 C106 C101 113.0(5) . . ?
O101 C106 C101 121.2(5) . . ?
O101 C106 N102 125.7(6) . . ?
C112 C107 C108 118.0(6) . . ?
C112 C107 N102 125.0(6) . . ?
N102 C107 C108 117.0(5) . . ?
C109 C108 C107 120.7(5) . . ?
C109 C108 N103 125.3(6) . . ?
N103 C108 C107 114.0(6) . . ?
C108 C109 H109 119.8 . . ?
C108 C109 C110 120.4(6) . . ?
C110 C109 H109 119.8 . . ?
C109 C110 H110 120.7 . . ?
C111 C110 C109 118.6(7) . . ?
C111 C110 H110 120.7 . . ?
C110 C111 H111 119.1 . . ?
C112 C111 C110 121.9(6) . . ?
C112 C111 H111 119.1 . . ?
C107 C112 H112 119.8 . . ?
C111 C112 C107 120.4(6) . . ?
C111 C112 H112 119.8 . . ?
C114 C113 N104 114.2(6) . . ?
C118 C113 C114 120.7(5) . . ?
C118 C113 N104 125.1(6) . . ?
C115 C114 C113 119.2(6) . . ?
N105 C114 C113 116.6(5) . . ?
N105 C114 C115 124.2(6) . . ?
C114 C115 H115 120.5 . . ?
C116 C115 C114 119.0(6) . . ?
C116 C115 H115 120.5 . . ?
C115 C116 H116 119.4 . . ?
C115 C116 C117 121.2(6) . . ?
C117 C116 H116 119.4 . . ?
C116 C117 H117 119.6 . . ?
C118 C117 C116 120.7(7) . . ?
C118 C117 H117 119.6 . . ?
C113 C118 H118 120.5 . . ?
C117 C118 C113 119.0(6) . . ?
C117 C118 H118 120.5 . . ?
N105 C119 C120 113.0(5) . . ?
O102 C119 C120 123.8(5) . . ?
O102 C119 N105 123.2(6) . . ?
C119 C120 H120 108.6 . . ?
C119 C120 C121 110.0(6) . . ?
C121 C120 H120 108.6 . . ?
C122 C120 C119 109.1(5) . . ?
C122 C120 H120 108.6 . . ?
C122 C120 C121 112.0(6) . . ?
C120 C121 H12A 109.5 . . ?
C120 C121 H12B 109.5 . . ?
C120 C121 H12C 109.5 . . ?
H12A C121 H12B 109.5 . . ?
H12A C121 H12C 109.5 . . ?
H12B C121 H12C 109.5 . . ?
C123 C122 C120 121.9(6) . . ?
C123 C122 C131 118.9(6) . . ?
C131 C122 C120 119.2(5) . . ?
C122 C123 H123 119.2 . . ?
C122 C123 C124 121.6(6) . . ?
C124 C123 H123 119.2 . . ?
C123 C124 C129 118.7(5) . . ?
C125 C124 C123 123.2(6) . . ?
C125 C124 C129 118.1(6) . . ?
C124 C125 H125 119.3 . . ?
C126 C125 C124 121.5(7) . . ?
C126 C125 H125 119.3 . . ?
C125 C126 H126 119.7 . . ?
C125 C126 C127 120.6(6) . . ?
C127 C126 H126 119.7 . . ?
C128 C127 C126 120.4(6) . . ?
O103 C127 C126 115.1(6) . . ?
O103 C127 C128 124.5(7) . . ?
C127 C128 H128 120.2 . . ?
C127 C128 C129 119.5(6) . . ?
C129 C128 H128 120.2 . . ?
C128 C129 C124 120.0(5) . . ?
C130 C129 C124 118.8(6) . . ?
C130 C129 C128 121.2(6) . . ?
C129 C130 H130 119.5 . . ?
C131 C130 C129 120.9(6) . . ?
C131 C130 H130 119.5 . . ?
C122 C131 H131 119.5 . . ?
C130 C131 C122 121.1(5) . . ?
C130 C131 H131 119.5 . . ?
H13A C132 H13B 109.5 . . ?
H13A C132 H13C 109.5 . . ?
H13B C132 H13C 109.5 . . ?
O103 C132 H13A 109.5 . . ?
O103 C132 H13B 109.5 . . ?
O103 C132 H13C 109.5 . . ?
N106 C133 C105 114.0(5) . . ?
O104 C133 C105 121.0(5) . . ?
O104 C133 N106 124.9(5) . . ?
C139 C134 C135 119.1(5) . . ?
C139 C134 N106 123.0(6) . . ?
N106 C134 C135 117.9(5) . . ?
C134 C135 N107 115.4(5) . . ?
C136 C135 C134 120.8(5) . . ?
C136 C135 N107 123.8(6) . . ?
C135 C136 H136 120.6 . . ?
C135 C136 C137 118.8(6) . . ?
C137 C136 H136 120.6 . . ?
C136 C137 H137 120.2 . . ?
C138 C137 C136 119.6(6) . . ?
C138 C137 H137 120.2 . . ?
C137 C138 H138 118.8 . . ?
C139 C138 C137 122.4(6) . . ?
C139 C138 H138 118.8 . . ?
C134 C139 H139 120.3 . . ?
C138 C139 C134 119.3(6) . . ?
C138 C139 H139 120.3 . . ?
C141 C140 N108 116.2(5) . . ?
C145 C140 C141 119.7(5) . . ?
C145 C140 N108 124.1(6) . . ?
C140 C141 C142 119.5(5) . . ?
C140 C141 N109 118.9(5) . . ?
N109 C141 C142 121.6(6) . . ?
C141 C142 H142 120.8 . . ?
C143 C142 C141 118.4(6) . . ?
C143 C142 H142 120.8 . . ?
C142 C143 H143 118.8 . . ?
C144 C143 C142 122.3(6) . . ?
C144 C143 H143 118.8 . . ?
C143 C144 H144 120.4 . . ?
C143 C144 C145 119.2(6) . . ?
C145 C144 H144 120.4 . . ?
C140 C145 H145 119.6 . . ?
C144 C145 C140 120.9(6) . . ?
C144 C145 H145 119.6 . . ?
N109 C146 C147 117.8(5) . . ?
O105 C146 C147 119.3(5) . . ?
O105 C146 N109 122.8(5) . . ?
C146 C147 H147 106.5 . . ?
C148 C147 C146 108.9(5) . . ?
C148 C147 H147 106.5 . . ?
C149 C147 C146 115.9(5) . . ?
C149 C147 H147 106.5 . . ?
C149 C147 C148 112.1(5) . . ?
C147 C148 H14A 109.5 . . ?
C147 C148 H14B 109.5 . . ?
C147 C148 H14C 109.5 . . ?
H14A C148 H14B 109.5 . . ?
H14A C148 H14C 109.5 . . ?
H14B C148 H14C 109.5 . . ?
C150 C149 C147 120.7(6) . . ?
C150 C149 C158 118.2(6) . . ?
C158 C149 C147 121.1(6) . . ?
C149 C150 H150 119.2 . . ?
C149 C150 C151 121.5(6) . . ?
C151 C150 H150 119.2 . . ?
C150 C151 C152 122.3(7) . . ?
C150 C151 C156 120.3(6) . . ?
C156 C151 C152 117.4(7) . . ?
C151 C152 H152 119.7 . . ?
C153 C152 C151 120.6(8) . . ?
C153 C152 H152 119.7 . . ?
C152 C153 H153 119.3 . . ?
C152 C153 C154 121.5(8) . . ?
C154 C153 H153 119.3 . . ?
C155 C154 C153 119.9(7) . . ?
O106 C154 C153 115.6(8) . . ?
O106 C154 C155 124.5(8) . . ?
C154 C155 H155 120.2 . . ?
C154 C155 C156 119.6(8) . . ?
C156 C155 H155 120.2 . . ?
C155 C156 C151 120.9(7) . . ?
C157 C156 C151 117.5(6) . . ?
C157 C156 C155 121.6(7) . . ?
C156 C157 H157 119.3 . . ?
C158 C157 C156 121.3(7) . . ?
C158 C157 H157 119.3 . . ?
C149 C158 H158 119.4 . . ?
C157 C158 C149 121.2(6) . . ?
C157 C158 H158 119.4 . . ?
H15A C159 H15B 109.5 . . ?
H15A C159 H15C 109.5 . . ?
H15B C159 H15C 109.5 . . ?
O106 C159 H15A 109.5 . . ?
O106 C159 H15B 109.5 . . ?
O106 C159 H15C 109.5 . . ?
C101 N101 C105 117.1(5) . . ?
C106 N102 C107 127.4(5) . . ?
C106 N102 H10A 113(5) . . ?
C107 N102 H10A 120(5) . . ?
N104 N103 C108 113.3(6) . . ?
N103 N104 C113 115.3(6) . . ?
C114 N105 H105 109(5) . . ?
C119 N105 C114 130.0(5) . . ?
C119 N105 H105 121(5) . . ?
C133 N106 C134 127.6(5) . . ?
C133 N106 H106 119(5) . . ?
C134 N106 H106 114(5) . . ?
N108 N107 C135 115.8(5) . . ?
N107 N108 C140 113.3(5) . . ?
C141 N109 H10B 110(5) . . ?
C146 N109 C141 128.8(5) . . ?
C146 N109 H10B 122(5) . . ?
C127 O103 C132 117.1(6) . . ?
C154 O106 C159 117.9(7) . . ?
Cl21 C201 H201 107.9 . . ?
Cl21 C201 Cl23 112.2(6) . . ?
Cl22 C201 H201 107.9 . . ?
Cl22 C201 Cl21 110.3(7) . . ?
Cl22 C201 Cl23 110.6(6) . . ?
Cl23 C201 H201 107.9 . . ?
Cl31 C301 H301 109.0 . . ?
Cl31 C301 Cl33 111.8(9) . . ?
Cl32 C301 H301 109.0 . . ?
Cl32 C301 Cl31 108.1(9) . . ?
Cl32 C301 Cl33 109.8(9) . . ?
Cl33 C301 H301 109.0 . . ?
Cl1A C31A H31A 106.7 . . ?
Cl1A C31A Cl2A 114.3(14) . . ?
Cl1A C31A Cl3A 111.5(12) . . ?
Cl2A C31A H31A 106.7 . . ?
Cl3A C31A H31A 106.7 . . ?
Cl3A C31A Cl2A 110.3(13) . . ?
Cl41 C401 H401 108.7 . . ?
Cl41 C401 Cl42 111.7(10) . . ?
Cl42 C401 H401 108.7 . . ?
Cl43 C401 H401 108.7 . . ?
Cl43 C401 Cl41 109.3(11) . . ?
Cl43 C401 Cl42 109.8(11) . . ?
Cl1B C41B H41B 108.3 . . ?
Cl1B C41B Cl2B 109.3(11) . . ?
Cl1B C41B Cl3B 112.5(12) . . ?
Cl2B C41B H41B 108.3 . . ?
Cl3B C41B H41B 108.3 . . ?
Cl3B C41B Cl2B 110.1(10) . . ?

loop_
_geom_bond_atom_site_label_1
_geom_bond_atom_site_label_2
_geom_bond_distance
_geom_bond_site_symmetry_2
_geom_bond_publ_flag
C1 C2 1.402(9) . ?
C1 C6 1.510(8) . ?
C1 N1 1.340(8) . ?
C2 H2 0.9300 . ?
C2 C3 1.381(9) . ?
C3 H3 0.9300 . ?
C3 C4 1.381(10) . ?
C4 H4 0.9300 . ?
C4 C5 1.396(9) . ?
C5 C33 1.508(8) . ?
C5 N1 1.339(7) . ?
C6 N2 1.378(8) . ?
C6 O1 1.214(8) . ?
C7 C8 1.416(9) . ?
C7 C12 1.388(9) . ?
C7 N2 1.401(8) . ?
C8 C9 1.404(8) . ?
C8 N3 1.417(8) . ?
C9 H9 0.9300 . ?
C9 C10 1.363(11) . ?
C10 H10 0.9300 . ?
C10 C11 1.387(12) . ?
C11 H11 0.9300 . ?
C11 C12 1.377(10) . ?
C12 H12 0.9300 . ?
C13 C14 1.401(9) . ?
C13 C18 1.402(8) . ?
C13 N4 1.422(8) . ?
C14 C15 1.408(9) . ?
C14 N5 1.398(7) . ?
C15 H15 0.9300 . ?
C15 C16 1.379(9) . ?
C16 H16 0.9300 . ?
C16 C17 1.383(10) . ?
C17 H17 0.9300 . ?
C17 C18 1.376(9) . ?
C18 H18 0.9300 . ?
C19 C20 1.532(8) . ?
C19 N5 1.372(8) . ?
C19 O2 1.224(8) . ?
C20 H20 0.9800 . ?
C20 C21 1.541(9) . ?
C20 C22 1.509(9) . ?
C21 H21A 0.9600 . ?
C21 H21B 0.9600 . ?
C21 H21C 0.9600 . ?
C22 C23 1.372(9) . ?
C22 C31 1.405(10) . ?
C23 H23 0.9300 . ?
C23 C24 1.409(11) . ?
C24 C25 1.432(11) . ?
C24 C29 1.400(12) . ?
C25 H25 0.9300 . ?
C25 C26 1.347(16) . ?
C26 H26 0.9300 . ?
C26 C27 1.412(18) . ?
C27 C28 1.361(14) . ?
C27 O3 1.356(11) . ?
C28 H28 0.9300 . ?
C28 C29 1.426(10) . ?
C29 C30 1.413(11) . ?
C30 H30 0.9300 . ?
C30 C31 1.376(10) . ?
C31 H31 0.9300 . ?
C32 H32A 0.9600 . ?
C32 H32B 0.9600 . ?
C32 H32C 0.9600 . ?
C32 O3 1.431(19) . ?
C33 N6 1.368(8) . ?
C33 O4 1.214(7) . ?
C34 C35 1.425(9) . ?
C34 C39 1.395(9) . ?
C34 N6 1.397(8) . ?
C35 C36 1.395(9) . ?
C35 N7 1.410(8) . ?
C36 H36 0.9300 . ?
C36 C37 1.373(9) . ?
C37 H37 0.9300 . ?
C37 C38 1.386(11) . ?
C38 H38 0.9300 . ?
C38 C39 1.378(11) . ?
C39 H39 0.9300 . ?
C40 C41 1.405(9) . ?
C40 C45 1.408(9) . ?
C40 N8 1.412(8) . ?
C41 C42 1.413(8) . ?
C41 N9 1.385(9) . ?
C42 H42 0.9300 . ?
C42 C43 1.365(11) . ?
C43 H43 0.9300 . ?
C43 C44 1.410(10) . ?
C44 H44 0.9300 . ?
C44 C45 1.370(9) . ?
C45 H45 0.9300 . ?
C46 C47 1.528(9) . ?
C46 N9 1.374(8) . ?
C46 O5 1.213(7) . ?
C47 H47 0.9800 . ?
C47 C48 1.521(9) . ?
C47 C49 1.521(9) . ?
C48 H48A 0.9600 . ?
C48 H48B 0.9600 . ?
C48 H48C 0.9600 . ?
C49 C50 1.356(9) . ?
C49 C58 1.411(9) . ?
C50 H50 0.9300 . ?
C50 C51 1.423(9) . ?
C51 C52 1.406(9) . ?
C51 C56 1.411(10) . ?
C52 H52 0.9300 . ?
C52 C53 1.366(11) . ?
C53 H53 0.9300 . ?
C53 C54 1.412(12) . ?
C54 C55 1.373(10) . ?
C54 O6 1.363(9) . ?
C55 H55 0.9300 . ?
C55 C56 1.417(9) . ?
C56 C57 1.426(8) . ?
C57 H57 0.9300 . ?
C57 C58 1.375(9) . ?
C58 H58 0.9300 . ?
C59 H59A 0.9600 . ?
C59 H59B 0.9600 . ?
C59 H59C 0.9600 . ?
C59 O6 1.423(11) . ?
N2 H2A 0.89(3) . ?
N3 N4 1.254(7) . ?
N5 H5 0.88(3) . ?
N6 H6 0.86(3) . ?
N7 N8 1.269(7) . ?
N9 H9A 0.86(3) . ?
C101 C102 1.404(8) . ?
C101 C106 1.518(8) . ?
C101 N101 1.328(7) . ?
C102 H102 0.9300 . ?
C102 C103 1.376(9) . ?
C103 H103 0.9300 . ?
C103 C104 1.373(9) . ?
C104 H104 0.9300 . ?
C104 C105 1.400(9) . ?
C105 C133 1.500(8) . ?
C105 N101 1.346(8) . ?
C106 N102 1.358(8) . ?
C106 O101 1.217(7) . ?
C107 C108 1.432(8) . ?
C107 C112 1.385(9) . ?
C107 N102 1.396(8) . ?
C108 C109 1.378(9) . ?
C108 N103 1.417(8) . ?
C109 H109 0.9300 . ?
C109 C110 1.396(9) . ?
C110 H110 0.9300 . ?
C110 C111 1.387(10) . ?
C111 H111 0.9300 . ?
C111 C112 1.384(10) . ?
C112 H112 0.9300 . ?
C113 C114 1.406(9) . ?
C113 C118 1.397(10) . ?
C113 N104 1.412(8) . ?
C114 C115 1.402(8) . ?
C114 N105 1.399(8) . ?
C115 H115 0.9300 . ?
C115 C116 1.383(11) . ?
C116 H116 0.9300 . ?
C116 C117 1.384(11) . ?
C117 H117 0.9300 . ?
C117 C118 1.375(9) . ?
C118 H118 0.9300 . ?
C119 C120 1.519(10) . ?
C119 N105 1.377(8) . ?
C119 O102 1.221(7) . ?
C120 H120 0.9800 . ?
C120 C121 1.531(9) . ?
C120 C122 1.516(9) . ?
C121 H12A 0.9600 . ?
C121 H12B 0.9600 . ?
C121 H12C 0.9600 . ?
C122 C123 1.373(8) . ?
C122 C131 1.416(9) . ?
C123 H123 0.9300 . ?
C123 C124 1.418(10) . ?
C124 C125 1.411(9) . ?
C124 C129 1.425(9) . ?
C125 H125 0.9300 . ?
C125 C126 1.348(11) . ?
C126 H126 0.9300 . ?
C126 C127 1.420(11) . ?
C127 C128 1.372(9) . ?
C127 O103 1.357(9) . ?
C128 H128 0.9300 . ?
C128 C129 1.419(9) . ?
C129 C130 1.410(8) . ?
C130 H130 0.9300 . ?
C130 C131 1.367(9) . ?
C131 H131 0.9300 . ?
C132 H13A 0.9600 . ?
C132 H13B 0.9600 . ?
C132 H13C 0.9600 . ?
C132 O103 1.427(11) . ?
C133 N106 1.369(8) . ?
C133 O104 1.213(8) . ?
C134 C135 1.409(9) . ?
C134 C139 1.395(9) . ?
C134 N106 1.404(7) . ?
C135 C136 1.396(8) . ?
C135 N107 1.417(8) . ?
C136 H136 0.9300 . ?
C136 C137 1.400(10) . ?
C137 H137 0.9300 . ?
C137 C138 1.376(11) . ?
C138 H138 0.9300 . ?
C138 C139 1.372(9) . ?
C139 H139 0.9300 . ?
C140 C141 1.407(9) . ?
C140 C145 1.393(8) . ?
C140 N108 1.414(8) . ?
C141 C142 1.416(8) . ?
C141 N109 1.412(7) . ?
C142 H142 0.9300 . ?
C142 C143 1.386(9) . ?
C143 H143 0.9300 . ?
C143 C144 1.380(10) . ?
C144 H144 0.9300 . ?
C144 C145 1.381(9) . ?
C145 H145 0.9300 . ?
C146 C147 1.540(8) . ?
C146 N109 1.359(8) . ?
C146 O105 1.228(8) . ?
C147 H147 0.9800 . ?
C147 C148 1.537(10) . ?
C147 C149 1.511(9) . ?
C148 H14A 0.9600 . ?
C148 H14B 0.9600 . ?
C148 H14C 0.9600 . ?
C149 C150 1.368(10) . ?
C149 C158 1.419(9) . ?
C150 H150 0.9300 . ?
C150 C151 1.403(10) . ?
C151 C152 1.433(10) . ?
C151 C156 1.415(10) . ?
C152 H152 0.9300 . ?
C152 C153 1.364(13) . ?
C153 H153 0.9300 . ?
C153 C154 1.399(14) . ?
C154 C155 1.384(11) . ?
C154 O106 1.381(9) . ?
C155 H155 0.9300 . ?
C155 C156 1.412(10) . ?
C156 C157 1.409(10) . ?
C157 H157 0.9300 . ?
C157 C158 1.364(9) . ?
C158 H158 0.9300 . ?
C159 H15A 0.9600 . ?
C159 H15B 0.9600 . ?
C159 H15C 0.9600 . ?
C159 O106 1.397(13) . ?
N102 H10A 0.88(3) . ?
N103 N104 1.266(7) . ?
N105 H105 0.87(8) . ?
N106 H106 0.86(3) . ?
N107 N108 1.259(7) . ?
N109 H10B 0.87(3) . ?
C201 H201 0.9800 . ?
C201 Cl21 1.756(9) . ?
C201 Cl22 1.747(11) . ?
C201 Cl23 1.775(13) . ?
C301 H301 0.9800 . ?
C301 Cl31 1.744(13) . ?
C301 Cl32 1.738(14) . ?
C301 Cl33 1.752(13) . ?
C31A H31A 0.9800 . ?
C31A Cl1A 1.753(17) . ?
C31A Cl2A 1.765(19) . ?
C31A Cl3A 1.761(17) . ?
C401 H401 0.9800 . ?
C401 Cl41 1.754(15) . ?
C401 Cl42 1.756(15) . ?
C401 Cl43 1.747(16) . ?
C41B H41B 0.9800 . ?
C41B Cl1B 1.751(16) . ?
C41B Cl2B 1.760(17) . ?
C41B Cl3B 1.760(17) . ?

loop_
_geom_hbond_atom_site_label_D
_geom_hbond_atom_site_label_H
_geom_hbond_atom_site_label_A
_geom_hbond_distance_DH
_geom_hbond_distance_HA
_geom_hbond_distance_DA
_geom_hbond_angle_DHA
_geom_hbond_site_symmetry_A
_geom_hbond_publ_flag
N2 H2A N1 0.89(3) 2.30(7) 2.742(7) 111(6) . yes
N5 H5 N4 0.88(3) 2.21(7) 2.702(7) 115(6) . yes
N6 H6 N1 0.86(3) 2.32(8) 2.718(7) 109(6) . yes
N6 H6 N7 0.86(3) 2.19(8) 2.641(7) 112(6) . yes
N102 H10A N101 0.88(3) 2.22(8) 2.706(7) 115(6) . yes
N105 H105 N104 0.87(8) 2.09(8) 2.614(7) 118(7) . yes
N106 H106 N107 0.86(3) 2.25(7) 2.673(8) 111(6) . yes
N109 H10B N108 0.87(3) 2.23(7) 2.716(7) 115(6) . yes

loop_
_geom_torsion_atom_site_label_1
_geom_torsion_atom_site_label_2
_geom_torsion_atom_site_label_3
_geom_torsion_atom_site_label_4
_geom_torsion
_geom_torsion_site_symmetry_1
_geom_torsion_site_symmetry_2
_geom_torsion_site_symmetry_3
_geom_torsion_site_symmetry_4
_geom_torsion_publ_flag
C1 C2 C3 C4 0.2(9) . . . . ?
C1 C6 N2 C7 172.5(6) . . . . ?
C2 C1 C6 N2 -161.1(6) . . . . ?
C2 C1 C6 O1 17.5(9) . . . . ?
C2 C1 N1 C5 0.7(9) . . . . ?
C2 C3 C4 C5 2.3(10) . . . . ?
C3 C4 C5 C33 176.3(6) . . . . ?
C3 C4 C5 N1 -3.6(10) . . . . ?
C4 C5 C33 N6 -171.3(6) . . . . ?
C4 C5 C33 O4 6.6(9) . . . . ?
C4 C5 N1 C1 2.1(8) . . . . ?
C5 C33 N6 C34 175.3(6) . . . . ?
C6 C1 C2 C3 176.6(6) . . . . ?
C6 C1 N1 C5 -177.6(5) . . . . ?
C7 C8 C9 C10 1.2(11) . . . . ?
C7 C8 N3 N4 -172.2(6) . . . . ?
C8 C7 C12 C11 -0.7(11) . . . . ?
C8 C7 N2 C6 -167.8(6) . . . . ?
C8 C9 C10 C11 -0.9(13) . . . . ?
C8 N3 N4 C13 179.9(5) . . . . ?
C9 C8 N3 N4 7.2(9) . . . . ?
C9 C10 C11 C12 -0.3(15) . . . . ?
C10 C11 C12 C7 1.1(13) . . . . ?
C12 C7 C8 C9 -0.4(10) . . . . ?
C12 C7 C8 N3 179.0(6) . . . . ?
C12 C7 N2 C6 13.2(10) . . . . ?
C13 C14 C15 C16 0.9(10) . . . . ?
C13 C14 N5 C19 178.9(6) . . . . ?
C14 C13 C18 C17 -0.5(10) . . . . ?
C14 C13 N4 N3 -172.2(6) . . . . ?
C14 C15 C16 C17 -1.6(12) . . . . ?
C15 C14 N5 C19 -2.6(10) . . . . ?
C15 C16 C17 C18 1.2(12) . . . . ?
C16 C17 C18 C13 -0.1(10) . . . . ?
C18 C13 C14 C15 0.1(9) . . . . ?
C18 C13 C14 N5 178.7(6) . . . . ?
C18 C13 N4 N3 8.0(9) . . . . ?
C19 C20 C22 C23 113.2(6) . . . . ?
C19 C20 C22 C31 -70.5(7) . . . . ?
C20 C19 N5 C14 179.3(6) . . . . ?
C20 C22 C23 C24 177.9(6) . . . . ?
C20 C22 C31 C30 -178.1(6) . . . . ?
C21 C20 C22 C23 -121.3(6) . . . . ?
C21 C20 C22 C31 55.1(7) . . . . ?
C22 C23 C24 C25 177.6(7) . . . . ?
C22 C23 C24 C29 -0.8(10) . . . . ?
C23 C22 C31 C30 -1.6(9) . . . . ?
C23 C24 C25 C26 -178.7(8) . . . . ?
C23 C24 C29 C28 179.8(6) . . . . ?
C23 C24 C29 C30 0.2(9) . . . . ?
C24 C25 C26 C27 0.6(14) . . . . ?
C24 C29 C30 C31 -0.4(9) . . . . ?
C25 C24 C29 C28 1.3(10) . . . . ?
C25 C24 C29 C30 -178.3(6) . . . . ?
C25 C26 C27 C28 -2.1(14) . . . . ?
C25 C26 C27 O3 177.9(8) . . . . ?
C26 C27 C28 C29 3.2(11) . . . . ?
C26 C27 O3 C32 -174.9(8) . . . . ?
C27 C28 C29 C24 -2.9(10) . . . . ?
C27 C28 C29 C30 176.7(7) . . . . ?
C28 C27 O3 C32 5.1(12) . . . . ?
C28 C29 C30 C31 -180.0(6) . . . . ?
C29 C24 C25 C26 -0.3(12) . . . . ?
C29 C30 C31 C22 1.1(10) . . . . ?
C31 C22 C23 C24 1.4(9) . . . . ?
C33 C5 N1 C1 -177.9(6) . . . . ?
C34 C35 C36 C37 1.2(10) . . . . ?
C34 C35 N7 N8 -168.5(6) . . . . ?
C35 C34 C39 C38 0.7(11) . . . . ?
C35 C34 N6 C33 -176.9(6) . . . . ?
C35 C36 C37 C38 0.1(11) . . . . ?
C35 N7 N8 C40 -179.7(5) . . . . ?
C36 C35 N7 N8 14.4(9) . . . . ?
C36 C37 C38 C39 -1.0(13) . . . . ?
C37 C38 C39 C34 0.5(13) . . . . ?
C39 C34 C35 C36 -1.6(10) . . . . ?
C39 C34 C35 N7 -178.9(6) . . . . ?
C39 C34 N6 C33 4.9(11) . . . . ?
C40 C41 C42 C43 3.0(10) . . . . ?
C40 C41 N9 C46 -175.9(6) . . . . ?
C41 C40 C45 C44 1.4(10) . . . . ?
C41 C40 N8 N7 -165.3(5) . . . . ?
C41 C42 C43 C44 0.0(11) . . . . ?
C42 C41 N9 C46 4.8(11) . . . . ?
C42 C43 C44 C45 -2.4(11) . . . . ?
C43 C44 C45 C40 1.7(10) . . . . ?
C45 C40 C41 C42 -3.7(10) . . . . ?
C45 C40 C41 N9 177.0(6) . . . . ?
C45 C40 N8 N7 16.5(9) . . . . ?
C46 C47 C49 C50 113.8(6) . . . . ?
C46 C47 C49 C58 -66.6(7) . . . . ?
C47 C46 N9 C41 176.9(6) . . . . ?
C47 C49 C50 C51 179.3(6) . . . . ?
C47 C49 C58 C57 -180.0(6) . . . . ?
C48 C47 C49 C50 -122.4(7) . . . . ?
C48 C47 C49 C58 57.1(8) . . . . ?
C49 C50 C51 C52 -179.5(6) . . . . ?
C49 C50 C51 C56 0.7(9) . . . . ?
C50 C49 C58 C57 -0.4(9) . . . . ?
C50 C51 C52 C53 179.1(7) . . . . ?
C50 C51 C56 C55 -178.6(6) . . . . ?
C50 C51 C56 C57 -0.6(8) . . . . ?
C51 C52 C53 C54 0.4(11) . . . . ?
C51 C56 C57 C58 0.0(8) . . . . ?
C52 C51 C56 C55 1.6(9) . . . . ?
C52 C51 C56 C57 179.6(5) . . . . ?
C52 C53 C54 C55 0.0(11) . . . . ?
C52 C53 C54 O6 -179.5(7) . . . . ?
C53 C54 C55 C56 0.4(10) . . . . ?
C53 C54 O6 C59 169.3(7) . . . . ?
C54 C55 C56 C51 -1.2(9) . . . . ?
C54 C55 C56 C57 -179.3(6) . . . . ?
C55 C54 O6 C59 -10.2(10) . . . . ?
C55 C56 C57 C58 178.0(6) . . . . ?
C56 C51 C52 C53 -1.1(9) . . . . ?
C56 C57 C58 C49 0.5(9) . . . . ?
C58 C49 C50 C51 -0.2(9) . . . . ?
N1 C1 C2 C3 -1.8(10) . . . . ?
N1 C1 C6 N2 17.3(8) . . . . ?
N1 C1 C6 O1 -164.0(6) . . . . ?
N1 C5 C33 N6 8.6(8) . . . . ?
N1 C5 C33 O4 -173.5(5) . . . . ?
N2 C7 C8 C9 -179.5(6) . . . . ?
N2 C7 C8 N3 -0.1(9) . . . . ?
N2 C7 C12 C11 178.2(7) . . . . ?
N3 C8 C9 C10 -178.1(7) . . . . ?
N4 C13 C14 C15 -179.6(6) . . . . ?
N4 C13 C14 N5 -1.0(8) . . . . ?
N4 C13 C18 C17 179.2(6) . . . . ?
N5 C14 C15 C16 -177.6(6) . . . . ?
N5 C19 C20 C21 -131.6(6) . . . . ?
N5 C19 C20 C22 -4.3(8) . . . . ?
N6 C34 C35 C36 -179.8(6) . . . . ?
N6 C34 C35 N7 2.8(8) . . . . ?
N6 C34 C39 C38 178.9(7) . . . . ?
N7 C35 C36 C37 178.2(7) . . . . ?
N8 C40 C41 C42 178.0(6) . . . . ?
N8 C40 C41 N9 -1.2(9) . . . . ?
N8 C40 C45 C44 179.5(6) . . . . ?
N9 C41 C42 C43 -177.8(7) . . . . ?
N9 C46 C47 C48 175.9(6) . . . . ?
N9 C46 C47 C49 -59.2(7) . . . . ?
O1 C6 N2 C7 -6.1(11) . . . . ?
O2 C19 C20 C21 49.2(8) . . . . ?
O2 C19 C20 C22 176.4(6) . . . . ?
O2 C19 N5 C14 -1.5(10) . . . . ?
O3 C27 C28 C29 -176.9(7) . . . . ?
O4 C33 N6 C34 -2.5(11) . . . . ?
O5 C46 C47 C48 -3.8(9) . . . . ?
O5 C46 C47 C49 121.1(6) . . . . ?
O5 C46 N9 C41 -3.4(11) . . . . ?
O6 C54 C55 C56 179.9(7) . . . . ?
C101 C102 C103 C104 0.7(10) . . . . ?
C101 C106 N102 C107 176.9(6) . . . . ?
C102 C101 C106 N102 -171.7(6) . . . . ?
C102 C101 C106 O101 8.2(9) . . . . ?
C102 C101 N101 C105 1.7(9) . . . . ?
C102 C103 C104 C105 1.5(9) . . . . ?
C103 C104 C105 C133 175.8(6) . . . . ?
C103 C104 C105 N101 -2.3(10) . . . . ?
C104 C105 C133 N106 -161.9(6) . . . . ?
C104 C105 C133 O104 15.2(9) . . . . ?
C104 C105 N101 C101 0.6(9) . . . . ?
C105 C133 N106 C134 172.2(6) . . . . ?
C106 C101 C102 C103 176.2(6) . . . . ?
C106 C101 N101 C105 -176.9(6) . . . . ?
C107 C108 C109 C110 2.9(11) . . . . ?
C107 C108 N103 N104 -165.3(6) . . . . ?
C108 C107 C112 C111 -0.6(11) . . . . ?
C108 C107 N102 C106 -174.8(6) . . . . ?
C108 C109 C110 C111 -1.4(11) . . . . ?
C108 N103 N104 C113 -180.0(5) . . . . ?
C109 C108 N103 N104 17.0(9) . . . . ?
C109 C110 C111 C112 -1.1(13) . . . . ?
C110 C111 C112 C107 2.1(13) . . . . ?
C112 C107 C108 C109 -1.8(10) . . . . ?
C112 C107 C108 N103 -179.7(6) . . . . ?
C112 C107 N102 C106 6.9(11) . . . . ?
C113 C114 C115 C116 0.8(10) . . . . ?
C113 C114 N105 C119 -177.1(6) . . . . ?
C114 C113 C118 C117 -0.4(10) . . . . ?
C114 C113 N104 N103 -164.4(5) . . . . ?
C114 C115 C116 C117 0.5(11) . . . . ?
C115 C114 N105 C119 1.9(11) . . . . ?
C115 C116 C117 C118 -1.8(11) . . . . ?
C116 C117 C118 C113 1.7(10) . . . . ?
C118 C113 C114 C115 -0.9(9) . . . . ?
C118 C113 C114 N105 178.2(6) . . . . ?
C118 C113 N104 N103 14.5(9) . . . . ?
C119 C120 C122 C123 117.1(6) . . . . ?
C119 C120 C122 C131 -61.8(7) . . . . ?
C120 C119 N105 C114 176.0(6) . . . . ?
C120 C122 C123 C124 -179.6(6) . . . . ?
C120 C122 C131 C130 178.6(6) . . . . ?
C121 C120 C122 C123 -120.8(7) . . . . ?
C121 C120 C122 C131 60.2(8) . . . . ?
C122 C123 C124 C125 -179.8(6) . . . . ?
C122 C123 C124 C129 1.5(9) . . . . ?
C123 C122 C131 C130 -0.4(9) . . . . ?
C123 C124 C125 C126 -179.0(7) . . . . ?
C123 C124 C129 C128 179.8(6) . . . . ?
C123 C124 C129 C130 -1.2(8) . . . . ?
C124 C125 C126 C127 -0.8(11) . . . . ?
C124 C129 C130 C131 0.2(8) . . . . ?
C125 C124 C129 C128 1.1(9) . . . . ?
C125 C124 C129 C130 -180.0(6) . . . . ?
C125 C126 C127 C128 1.1(11) . . . . ?
C125 C126 C127 O103 -180.0(7) . . . . ?
C126 C127 C128 C129 -0.3(9) . . . . ?
C126 C127 O103 C132 176.1(7) . . . . ?
C127 C128 C129 C124 -0.8(9) . . . . ?
C127 C128 C129 C130 -179.7(6) . . . . ?
C128 C127 O103 C132 -5.1(10) . . . . ?
C128 C129 C130 C131 179.2(6) . . . . ?
C129 C124 C125 C126 -0.3(9) . . . . ?
C129 C130 C131 C122 0.6(9) . . . . ?
C131 C122 C123 C124 -0.7(9) . . . . ?
C133 C105 N101 C101 -177.4(5) . . . . ?
C134 C135 C136 C137 1.4(10) . . . . ?
C134 C135 N107 N108 -173.3(5) . . . . ?
C135 C134 C139 C138 0.4(10) . . . . ?
C135 C134 N106 C133 -166.1(6) . . . . ?
C135 C136 C137 C138 -1.3(12) . . . . ?
C135 N107 N108 C140 179.3(5) . . . . ?
C136 C135 N107 N108 5.6(9) . . . . ?
C136 C137 C138 C139 0.8(13) . . . . ?
C137 C138 C139 C134 -0.3(12) . . . . ?
C139 C134 C135 C136 -1.0(10) . . . . ?
C139 C134 C135 N107 177.9(6) . . . . ?
C139 C134 N106 C133 15.9(10) . . . . ?
C140 C141 C142 C143 -0.3(10) . . . . ?
C140 C141 N109 C146 -177.2(6) . . . . ?
C141 C140 C145 C144 0.8(9) . . . . ?
C141 C140 N108 N107 -172.8(5) . . . . ?
C141 C142 C143 C144 1.1(11) . . . . ?
C142 C141 N109 C146 1.8(10) . . . . ?
C142 C143 C144 C145 -0.9(11) . . . . ?
C143 C144 C145 C140 -0.1(10) . . . . ?
C145 C140 C141 C142 -0.6(9) . . . . ?
C145 C140 C141 N109 178.4(5) . . . . ?
C145 C140 N108 N107 7.9(8) . . . . ?
C146 C147 C149 C150 111.2(6) . . . . ?
C146 C147 C149 C158 -71.4(8) . . . . ?
C147 C146 N109 C141 -178.5(6) . . . . ?
C147 C149 C150 C151 177.9(6) . . . . ?
C147 C149 C158 C157 -178.7(6) . . . . ?
C148 C147 C149 C150 -123.0(7) . . . . ?
C148 C147 C149 C158 54.4(8) . . . . ?
C149 C150 C151 C152 -178.8(6) . . . . ?
C149 C150 C151 C156 0.4(9) . . . . ?
C150 C149 C158 C157 -1.3(9) . . . . ?
C150 C151 C152 C153 -178.9(7) . . . . ?
C150 C151 C156 C155 179.5(6) . . . . ?
C150 C151 C156 C157 -0.4(9) . . . . ?
C151 C152 C153 C154 -0.8(13) . . . . ?
C151 C156 C157 C158 -0.5(9) . . . . ?
C152 C151 C156 C155 -1.2(9) . . . . ?
C152 C151 C156 C157 178.9(6) . . . . ?
C152 C153 C154 C155 -1.0(13) . . . . ?
C152 C153 C154 O106 177.5(7) . . . . ?
C153 C154 C155 C156 1.6(10) . . . . ?
C153 C154 O106 C159 -174.8(7) . . . . ?
C154 C155 C156 C151 -0.6(9) . . . . ?
C154 C155 C156 C157 179.4(6) . . . . ?
C155 C154 O106 C159 3.6(10) . . . . ?
C155 C156 C157 C158 179.6(6) . . . . ?
C156 C151 C152 C153 1.9(11) . . . . ?
C156 C157 C158 C149 1.3(10) . . . . ?
C158 C149 C150 C151 0.4(9) . . . . ?
N101 C101 C102 C103 -2.4(10) . . . . ?
N101 C101 C106 N102 7.0(8) . . . . ?
N101 C101 C106 O101 -173.1(6) . . . . ?
N101 C105 C133 N106 16.2(8) . . . . ?
N101 C105 C133 O104 -166.7(6) . . . . ?
N102 C107 C108 C109 179.7(6) . . . . ?
N102 C107 C108 N103 1.8(8) . . . . ?
N102 C107 C112 C111 177.7(7) . . . . ?
N103 C108 C109 C110 -179.5(7) . . . . ?
N104 C113 C114 C115 178.0(6) . . . . ?
N104 C113 C114 N105 -2.9(8) . . . . ?
N104 C113 C118 C117 -179.2(6) . . . . ?
N105 C114 C115 C116 -178.2(6) . . . . ?
N105 C119 C120 C121 172.9(6) . . . . ?
N105 C119 C120 C122 -63.9(7) . . . . ?
N106 C134 C135 C136 -179.0(6) . . . . ?
N106 C134 C135 N107 -0.1(8) . . . . ?
N106 C134 C139 C138 178.3(7) . . . . ?
N107 C135 C136 C137 -177.4(7) . . . . ?
N108 C140 C141 C142 -180.0(6) . . . . ?
N108 C140 C141 N109 -1.0(8) . . . . ?
N108 C140 C145 C144 -179.9(6) . . . . ?
N109 C141 C142 C143 -179.3(6) . . . . ?
N109 C146 C147 C148 -139.8(6) . . . . ?
N109 C146 C147 C149 -12.4(8) . . . . ?
O101 C106 N102 C107 -3.0(11) . . . . ?
O102 C119 C120 C121 -8.3(9) . . . . ?
O102 C119 C120 C122 114.9(7) . . . . ?
O102 C119 N105 C114 -2.8(11) . . . . ?
O103 C127 C128 C129 -179.1(6) . . . . ?
O104 C133 N106 C134 -4.8(11) . . . . ?
O105 C146 C147 C148 43.3(8) . . . . ?
O105 C146 C147 C149 170.8(6) . . . . ?
O105 C146 N109 C141 -1.8(11) . . . . ?
O106 C154 C155 C156 -176.7(6) . . . . ?

loop_
_twin_individual_id
_twin_individual_mass_fraction_refined
_oxdiff_twin_reflns_isolated
_oxdiff_twin_reflns_overlapped
_twin_individual_twin_lattice_type
_twin_individual_twin_matrix_11
_twin_individual_twin_matrix_12
_twin_individual_twin_matrix_13
_twin_individual_twin_matrix_21
_twin_individual_twin_matrix_22
_twin_individual_twin_matrix_23
_twin_individual_twin_matrix_31
_twin_individual_twin_matrix_32
_twin_individual_twin_matrix_33
1 0.4476(11) 36534 18166 ref 1.0000 0.0000 0.0000 0.0000 1.0000 0.0000 0.0000 0.0000 1.0000
2 0.5524(11) 35891 18166 nmt 0.9890 -0.0519 0.0224 -0.0067 -1.0065 0.0188 0.9904 -0.0491 -0.9818
